data_1576632
loop_
_publ_author_name
'Weber, Marco'
'Kar, Sourav'
'Joos, Pia'
'Dewhurst, Rian D.'
'Braunschweig, Holger'

_publ_section_title
;
 N-H/P-H bond activation of ammonia, amines and phosphines at a transient
 borylene.
;
_journal_issue 16
_journal_name_full 'Chemical science'
_journal_page_first 8189
_journal_page_last 8196
_journal_paper_doi 10.1039/d6sc00526h
_journal_volume 17
_journal_year 2026
_chemical_formula_moiety 'C37 H53 B N2'
_chemical_formula_sum 'C37 H53 B N2'
_chemical_formula_weight 536.62
_space_group_crystal_system triclinic
_space_group_IT_number 2
_space_group_name_Hall '-P 1'
_space_group_name_H-M_alt 'P -1'
_atom_sites_solution_hydrogens geom
_atom_sites_solution_primary dual
_atom_sites_solution_secondary difmap
_audit_creation_date 2024-12-04
_audit_creation_method 'CIF-fill 1.5c (K.Radacki, 2005-23)'
_audit_update_record
;
2026-01-07 deposited with the CCDC.	2026-02-20 downloaded from the CCDC.
;
_cell_angle_alpha 88.8280(10)
_cell_angle_beta 84.8350(10)
_cell_angle_gamma 87.8740(10)
_cell_formula_units_Z 6
_cell_length_a 9.58380(10)
_cell_length_b 19.0377(2)
_cell_length_c 26.7818(4)
_cell_measurement_reflns_used 43314
_cell_measurement_temperature 100(2)
_cell_measurement_theta_max 72.6550
_cell_measurement_theta_min 2.7740
_cell_volume 4862.52(10)
_computing_cell_refinement 'CrysAlisPro 1.171.43.142a (Rigaku OD, 2024)'
_computing_data_collection
;
 CrysAlisPro system (CCD 43.128a 64-bit (release 20-06-2024))
;
_computing_data_reduction 'CrysAlisPro 1.171.43.142a (Rigaku OD, 2024)'
_computing_molecular_graphics 'ShelXLe (Huebschle et all, 2011)'
_computing_publication_material 'SHELXL-2019/2 (Sheldrick, 2019)'
_computing_structure_refinement 'SHELXL-2019/2 (Sheldrick, 2019)'
_computing_structure_solution 'SHELXT 2014/5 (Sheldrick, 2014)'
_diffrn_ambient_environment N~2~
_diffrn_ambient_temperature 100(2)
_diffrn_detector HPA
_diffrn_detector_area_resol_mean 10.0
_diffrn_detector_type 'HyPix Arc150'
_diffrn_measured_fraction_theta_full 0.989
_diffrn_measured_fraction_theta_max 0.958
_diffrn_measurement_details
;
 List of Runs (angles in degrees, time in seconds):
 --------------------------------------------------------------------------
  1  \w     25.00  61.00   0.50    1.31    --   60.09-125.00   0.00   72
  2  \w     38.00  99.00   0.50    1.31    --   60.09  15.00   0.00  122
  3  \w     38.00 104.00   0.50    1.31    --   60.09  15.00-120.00  132
  4  \w     22.00  56.00   0.50    1.31    --   60.09-125.00 120.00   68
  5  \w     41.00  98.00   0.50    1.31    --   60.09  15.00 -60.00  114
  6  \w    -91.00 -47.00   0.50    1.31    --  -61.72 -15.00 -60.00   88
  7  \w   -103.00 -48.00   0.50    1.31    --  -61.72 -15.00   0.00  110
  8  \w    -57.00 -23.00   0.50    1.31    --  -61.72 125.00  30.00   68
  9  \w   -104.00 -46.00   0.50    1.31    --  -61.72 -15.00  60.00  116
 10  \w    -76.00 -25.00   0.50    1.31    --  -61.72 125.00 -30.00  102
 11  \w    -58.00 -22.00   0.50    1.31    --  -61.72 125.00 120.00   72
 12  \w    -77.00 -38.00   0.50    1.31    --  -71.97 125.00-180.00   78
 13  \w    -90.00 -31.00   0.50    1.31    --  -71.97 125.00  60.00  118
 14  \w     58.00  94.00   0.50    1.31    --   73.60  15.00  90.00   72
 15  \w     57.00 118.00   0.50    1.31    --   73.60  15.00 -90.00  122
 16  \w     52.00 116.00   0.50    1.31    --   73.60  15.00  30.00  128
 17  \w     68.00  94.00   0.50    1.31    --   73.60-125.00 -90.00   52
 18  \w   -102.00 -33.00   0.50    1.31    --  -74.00 139.00 112.95  138
 19  \w     55.00 112.00   0.50    1.31    --   75.05  15.00 -30.00  114
 20  \w   -120.00 -69.00   0.50    1.31    --  -75.12 -15.00  90.00  102
 21  \w    -85.00 -41.00   0.50    1.31    --  -75.12 125.00-150.00   88
 22  \w    -94.00 -34.00   0.50    1.31    --  -75.12 125.00   0.00  120
 23  \w    -95.00 -38.00   0.50    1.31    --  -75.12 125.00 -60.00  114
 24  \w    -95.00 -46.00   0.50    1.31    --  -78.00 120.00-137.91   98
 25  \w   -100.00 -74.00   0.50    1.31    --  -78.50 126.00  59.10   52
 26  \w   -102.00 -46.00   0.50    1.31    --  -78.50 129.00-126.24  112
 27  \w   -102.00 -57.00   0.50    1.31    --  -78.50 129.00 -50.22   90
 28  \w    -95.00 -39.00   0.50    1.31    --  -78.50 119.00  53.88  112
 29  \w   -107.00 -63.00   0.50    1.31    --  -78.50 137.00 -26.96   88
 30  \w   -107.00 -81.00   0.50    1.31    --  -78.50 137.00 -34.03   52
 31  \w   -101.00 -76.00   0.50    1.31    --  -78.50 128.00-152.54   50
 32  \w    -98.00 -72.00   0.50    1.31    --  -78.50 124.00 117.24   52
 33  \w    -72.00 -37.00   0.50    1.31    --  -78.50 138.00  17.68   70
 34  \w   -108.00 -82.00   0.50    1.31    --  -78.50 138.00  17.68   52
 35  \w   -107.00 -82.00   0.50    1.31    --  -78.50 137.00-176.65   50
 36  \w    -69.00 -42.00   0.50    1.31    --  -78.50 126.00  59.10   54
 37  \w   -108.00 -51.00   0.50    1.31    --  -78.50 138.00 154.05  114
 38  \w   -109.00 -83.00   0.50    1.31    --  -78.50 140.00  -1.90   52
 39  \w     55.00 102.00   0.50    1.31    --   79.22-129.00   8.38   94
 40  \w     51.00 101.00   0.50    1.31    --   79.22-127.00 174.56  100
 41  \w     53.00  99.00   0.50    1.31    --   79.22-125.00-166.09   92
 42  \w     74.00  99.00   0.50    1.31    --   79.22-124.00-134.81   50
;
_diffrn_measurement_device 'four-circle diffractometer'
_diffrn_measurement_device_type 'Rigaku XtaLAB Synergy-R'
_diffrn_measurement_method '\w scans'
_diffrn_orient_matrix_type
;
 CrysAlisPro convention (1999,Acta A55,543-557)
;
_diffrn_orient_matrix_UB_11 -0.1015775000
_diffrn_orient_matrix_UB_12 -0.0389235000
_diffrn_orient_matrix_UB_13 -0.0302528000
_diffrn_orient_matrix_UB_21 -0.1138528000
_diffrn_orient_matrix_UB_22 0.0579121000
_diffrn_orient_matrix_UB_23 0.0121356000
_diffrn_orient_matrix_UB_31 0.0529422000
_diffrn_orient_matrix_UB_32 0.0411146000
_diffrn_orient_matrix_UB_33 -0.0476904000
_diffrn_radiation_monochromator 'multi-layer mirror'
_diffrn_radiation_probe x-ray
_diffrn_radiation_type CuK\a
_diffrn_radiation_wavelength 1.54184
_diffrn_radiation_xray_symbol K-L~2,3~
_diffrn_reflns_av_R_equivalents 0.0389
_diffrn_reflns_av_unetI/netI 0.0089
_diffrn_reflns_Laue_measured_fraction_full 0.989
_diffrn_reflns_Laue_measured_fraction_max 0.958
_diffrn_reflns_limit_h_max 11
_diffrn_reflns_limit_h_min -11
_diffrn_reflns_limit_k_max 23
_diffrn_reflns_limit_k_min -23
_diffrn_reflns_limit_l_max 28
_diffrn_reflns_limit_l_min -33
_diffrn_reflns_number 28864
_diffrn_reflns_point_group_measured_fraction_full 0.989
_diffrn_reflns_point_group_measured_fraction_max 0.958
_diffrn_reflns_theta_full 67.684
_diffrn_reflns_theta_max 73.182
_diffrn_reflns_theta_min 2.830
_diffrn_source 'rotating-anode X-ray tube'
_diffrn_source_type 'PhotonJet-R X-ray Source'
_exptl_absorpt_coefficient_mu 0.463
_exptl_absorpt_correction_T_max 1.00000
_exptl_absorpt_correction_T_min 0.87273
_exptl_absorpt_correction_type multi-scan
_exptl_absorpt_process_details
;
 CrysAlisPro 1.171.43.142a (Rigaku Oxford Diffraction, 2024) Empirical 
 absorption correction using spherical harmonics, implemented in SCALE3 
 ABSPACK scaling algorithm.
;
_exptl_crystal_colour colourless
_exptl_crystal_density_diffrn 1.100
_exptl_crystal_description plate
_exptl_crystal_F_000 1764
_exptl_crystal_preparation
;
 Crystals were grown at 25 \%C from saturated solution in pentane. For data 
 collection the crystal was immersed in a film of perfluoropolyether oil, 
 mounted on a polyimide loop and transferred to stream of cold nitrogen 
 (Oxford Cryostream 800).
;
_exptl_crystal_size_max 0.481
_exptl_crystal_size_mid 0.096
_exptl_crystal_size_min 0.062
_refine_diff_density_max 0.439
_refine_diff_density_min -0.296
_refine_diff_density_rms 0.039
_refine_ls_extinction_method none
_refine_ls_goodness_of_fit_ref 1.034
_refine_ls_hydrogen_treatment constr
_refine_ls_matrix_type full
_refine_ls_number_parameters 1293
_refine_ls_number_reflns 28864
_refine_ls_number_restraints 895
_refine_ls_restrained_S_all 1.025
_refine_ls_R_factor_all 0.0494
_refine_ls_R_factor_gt 0.0461
_refine_ls_shift/su_max 0.001
_refine_ls_shift/su_mean 0.000
_refine_ls_structure_factor_coef Fsqd
_refine_ls_weighting_details
;
 w=1/[\s^2^(Fo^2^)+(0.0729P)^2^+1.2609P] where P=(Fo^2^+2Fc^2^)/3
;
_refine_ls_weighting_scheme calc
_refine_ls_wR_factor_gt 0.1235
_refine_ls_wR_factor_ref 0.1261
_reflns_Friedel_coverage 0.000
_reflns_number_gt 26596
_reflns_number_total 28864
_reflns_threshold_expression 'I > 2\s(I)'
_twin_dimensionality triperiodic
_twin_formation_mechanism gt
_twin_morphology polysynthetic
_twin_special_details
;
 Component 2 rotated by -179.8578\% 
 around [-0.00 0.00 1.00] (reciprocal) or [-0.24 -0.02 0.97] (direct)
;
_cod_data_source_file d6sc00526h2.cif
_cod_data_source_block MaWe105_MaWe_twin1_hklf5
_cod_depositor_comments 'Adding full bibliography for 1576631--1576636.cif.'
_cod_database_code 1576632
_shelx_shelxl_version_number 2019/2
_shelx_space_group_comment
;
 The symmetry employed for this shelxl refinement is uniquely defined by the 
 following loop, which should always be used as a source of symmetry 
 information in preference to the above space-group names. They are only 
 intended as comments.
;
_shelx_estimated_absorpt_t_min 0.808
_shelx_estimated_absorpt_t_max 0.972

loop_
_space_group_symop_operation_xyz
'x, y, z'
'-x, -y, -z'

loop_
_atom_site_label
_atom_site_type_symbol
_atom_site_fract_x
_atom_site_fract_y
_atom_site_fract_z
_atom_site_U_iso_or_equiv
_atom_site_adp_type
_atom_site_occupancy
_atom_site_site_symmetry_order
_atom_site_calc_flag
_atom_site_refinement_flags_posn
_atom_site_refinement_flags_adp
_atom_site_refinement_flags_occupancy
_atom_site_disorder_assembly
_atom_site_disorder_group
C1_1 C 0.5160(3) 0.30070(14) 0.64202(12) 0.0192(4) Uani 0.8937(18) 1 d D U P A 1
N2_1 N 0.4358(3) 0.26421(19) 0.60473(10) 0.0174(5) Uani 0.8937(18) 1 d D U P A 1
C3_1 C 0.41194(19) 0.30908(9) 0.56095(6) 0.0221(4) Uani 0.8937(18) 1 d D U P A 1
H3_1 H 0.501027 0.304767 0.538556 0.027 Uiso 0.8937(18) 1 calc R U P A 1
C4_1 C 0.4110(2) 0.38421(12) 0.58272(8) 0.0203(4) Uani 0.8937(18) 1 d D U P A 1
C5_1 C 0.52675(18) 0.37486(8) 0.61847(6) 0.0194(3) Uani 0.8937(18) 1 d D U P A 1
H5A_1 H 0.514294 0.410710 0.644918 0.023 Uiso 0.8937(18) 1 calc R U P A 1
H5B_1 H 0.619902 0.380204 0.599874 0.023 Uiso 0.8937(18) 1 calc R U P A 1
C6_1 C 0.4372(2) 0.30361(10) 0.69435(6) 0.0232(4) Uani 0.8937(18) 1 d D U P A 1
H6A_1 H 0.492103 0.329047 0.716802 0.035 Uiso 0.8937(18) 1 calc R U P A 1
H6B_1 H 0.423282 0.255687 0.707431 0.035 Uiso 0.8937(18) 1 calc R U P A 1
H6C_1 H 0.345963 0.327939 0.692296 0.035 Uiso 0.8937(18) 1 calc R U P A 1
C7_1 C 0.66247(18) 0.26836(9) 0.64777(6) 0.0231(4) Uani 0.8937(18) 1 d D U P A 1
H7A_1 H 0.708422 0.295342 0.671986 0.035 Uiso 0.8937(18) 1 calc R U P A 1
H7B_1 H 0.718218 0.269483 0.615255 0.035 Uiso 0.8937(18) 1 calc R U P A 1
H7C_1 H 0.654510 0.219562 0.659738 0.035 Uiso 0.8937(18) 1 calc R U P A 1
C8_1 C 0.4497(2) 0.44032(12) 0.54357(7) 0.0264(4) Uani 0.8937(18) 1 d D U P A 1
H8A_1 H 0.459191 0.485144 0.560075 0.040 Uiso 0.8937(18) 1 calc R U P A 1
H8B_1 H 0.376117 0.445404 0.520467 0.040 Uiso 0.8937(18) 1 calc R U P A 1
H8C_1 H 0.538816 0.426734 0.524811 0.040 Uiso 0.8937(18) 1 calc R U P A 1
C9_1 C 0.2677(2) 0.40467(11) 0.61046(7) 0.0287(4) Uani 0.8937(18) 1 d D U P A 1
H9A_1 H 0.279242 0.442776 0.633639 0.043 Uiso 0.8937(18) 1 calc R U P A 1
H9B_1 H 0.230436 0.363811 0.629326 0.043 Uiso 0.8937(18) 1 calc R U P A 1
H9C_1 H 0.202504 0.420436 0.586039 0.043 Uiso 0.8937(18) 1 calc R U P A 1
C1_111 C 0.515(3) 0.3098(13) 0.6398(11) 0.0216(12) Uani 0.1063(18) 1 d D U P A 2
N2_111 N 0.420(3) 0.2676(18) 0.6114(11) 0.0186(13) Uani 0.1063(18) 1 d D U P A 2
C3_111 C 0.3295(14) 0.3127(6) 0.5824(5) 0.0142(12) Uani 0.1063(18) 1 d D U P A 2
H3_111 H 0.237338 0.313147 0.603106 0.017 Uiso 0.1063(18) 1 calc R U P A 2
C4_111 C 0.382(2) 0.3871(10) 0.5881(7) 0.0204(12) Uani 0.1063(18) 1 d D U P A 2
C5_111 C 0.4337(16) 0.3786(7) 0.6414(5) 0.0243(12) Uani 0.1063(18) 1 d D U P A 2
H5A_111 H 0.494074 0.417680 0.648414 0.029 Uiso 0.1063(18) 1 calc R U P A 2
H5B_111 H 0.353678 0.377361 0.667452 0.029 Uiso 0.1063(18) 1 calc R U P A 2
C6_111 C 0.500(2) 0.2717(10) 0.6909(6) 0.033(2) Uani 0.1063(18) 1 d D U P A 2
H6A_111 H 0.553471 0.296001 0.714542 0.049 Uiso 0.1063(18) 1 calc R U P A 2
H6B_111 H 0.537111 0.223171 0.687212 0.049 Uiso 0.1063(18) 1 calc R U P A 2
H6C_111 H 0.401327 0.271637 0.703545 0.049 Uiso 0.1063(18) 1 calc R U P A 2
C7_111 C 0.6679(16) 0.3132(9) 0.6210(6) 0.031(2) Uani 0.1063(18) 1 d D U P A 2
H7A_111 H 0.714456 0.345230 0.641798 0.047 Uiso 0.1063(18) 1 calc R U P A 2
H7B_111 H 0.676097 0.330376 0.586135 0.047 Uiso 0.1063(18) 1 calc R U P A 2
H7C_111 H 0.712559 0.266155 0.622779 0.047 Uiso 0.1063(18) 1 calc R U P A 2
C8_111 C 0.4772(17) 0.4075(9) 0.5402(6) 0.021(2) Uani 0.1063(18) 1 d D U P A 2
H8A_111 H 0.532235 0.447939 0.547306 0.032 Uiso 0.1063(18) 1 calc R U P A 2
H8B_111 H 0.418791 0.419797 0.512916 0.032 Uiso 0.1063(18) 1 calc R U P A 2
H8C_111 H 0.540661 0.367656 0.530361 0.032 Uiso 0.1063(18) 1 calc R U P A 2
C9_111 C 0.2865(17) 0.4475(8) 0.6027(6) 0.026(2) Uani 0.1063(18) 1 d D U P A 2
H9A_111 H 0.270805 0.448926 0.639355 0.039 Uiso 0.1063(18) 1 calc R U P A 2
H9B_111 H 0.196802 0.442433 0.588494 0.039 Uiso 0.1063(18) 1 calc R U P A 2
H9C_111 H 0.328862 0.491143 0.589985 0.039 Uiso 0.1063(18) 1 calc R U P A 2
C1_2 C 0.3329(8) 0.1977(6) 0.9790(3) 0.0223(11) Uani 0.699(3) 1 d . U P B 1
N2_2 N 0.4248(13) 0.2331(6) 0.9393(4) 0.0173(9) Uani 0.699(3) 1 d . U P B 1
C3_2 C 0.4685(2) 0.18354(11) 0.89620(8) 0.0186(5) Uani 0.699(3) 1 d . U P B 1
H3_2 H 0.390759 0.185698 0.873620 0.022 Uiso 0.699(3) 1 calc R U P B 1
C4_2 C 0.4614(6) 0.1109(4) 0.9242(3) 0.0205(9) Uani 0.699(3) 1 d . U P B 1
C5_2 C 0.3288(3) 0.12227(12) 0.96015(9) 0.0240(5) Uani 0.699(3) 1 d . U P B 1
H5A_2 H 0.328177 0.088132 0.988544 0.029 Uiso 0.699(3) 1 calc R U P B 1
H5B_2 H 0.243820 0.116325 0.942427 0.029 Uiso 0.699(3) 1 calc R U P B 1
C6_2 C 0.3662(7) 0.2083(2) 1.0291(2) 0.0240(9) Uani 0.699(3) 1 d . U P B 1
H6A_2 H 0.457091 0.185200 1.034047 0.036 Uiso 0.699(3) 1 calc R U P B 1
H6B_2 H 0.293628 0.188263 1.052719 0.036 Uiso 0.699(3) 1 calc R U P B 1
H6C_2 H 0.370733 0.258808 1.034917 0.036 Uiso 0.699(3) 1 calc R U P B 1
C7_2 C 0.1706(4) 0.22969(17) 0.97642(16) 0.0217(7) Uani 0.699(3) 1 d . U P B 1
H7A_2 H 0.108304 0.206723 1.002309 0.033 Uiso 0.699(3) 1 calc R U P B 1
H7B_2 H 0.139500 0.220845 0.943320 0.033 Uiso 0.699(3) 1 calc R U P B 1
H7C_2 H 0.167861 0.280437 0.982092 0.033 Uiso 0.699(3) 1 calc R U P B 1
C8_2 C 0.4434(3) 0.04975(13) 0.88937(9) 0.0271(5) Uani 0.699(3) 1 d . U P B 1
H8A_2 H 0.432041 0.006217 0.909255 0.041 Uiso 0.699(3) 1 calc R U P B 1
H8B_2 H 0.526364 0.044768 0.865348 0.041 Uiso 0.699(3) 1 calc R U P B 1
H8C_2 H 0.360162 0.059141 0.871204 0.041 Uiso 0.699(3) 1 calc R U P B 1
C9_2 C 0.5902(2) 0.09503(13) 0.95301(9) 0.0262(5) Uani 0.699(3) 1 d . U P B 1
H9A_2 H 0.570948 0.056272 0.976982 0.039 Uiso 0.699(3) 1 calc R U P B 1
H9B_2 H 0.611782 0.136957 0.971097 0.039 Uiso 0.699(3) 1 calc R U P B 1
H9C_2 H 0.670470 0.081748 0.929369 0.039 Uiso 0.699(3) 1 calc R U P B 1
C1_22 C 0.314(2) 0.2017(13) 0.9746(8) 0.0179(15) Uani 0.301(3) 1 d . U P B 2
N2_22 N 0.430(3) 0.2282(13) 0.9349(9) 0.0166(16) Uani 0.301(3) 1 d . U P B 2
C3_22 C 0.5485(5) 0.1813(2) 0.91972(18) 0.0181(10) Uani 0.301(3) 1 d . U P B 2
H3_22 H 0.623361 0.187181 0.942852 0.022 Uiso 0.301(3) 1 calc R U P B 2
C4_22 C 0.4849(15) 0.1086(10) 0.9298(6) 0.0201(15) Uani 0.301(3) 1 d . U P B 2
C5_22 C 0.3974(6) 0.1200(3) 0.9803(2) 0.0239(10) Uani 0.301(3) 1 d . U P B 2
H5A_22 H 0.458659 0.119442 1.008214 0.029 Uiso 0.301(3) 1 calc R U P B 2
H5B_22 H 0.327981 0.082959 0.986747 0.029 Uiso 0.301(3) 1 calc R U P B 2
C6_22 C 0.3564(18) 0.2294(5) 1.0332(6) 0.023(2) Uani 0.301(3) 1 d . U P B 2
H6A_22 H 0.298682 0.205120 1.059784 0.035 Uiso 0.301(3) 1 calc R U P B 2
H6B_22 H 0.338541 0.280240 1.035846 0.035 Uiso 0.301(3) 1 calc R U P B 2
H6C_22 H 0.455720 0.218229 1.036800 0.035 Uiso 0.301(3) 1 calc R U P B 2
C7_22 C 0.1869(10) 0.2033(5) 0.9725(4) 0.0296(18) Uani 0.301(3) 1 d . U P B 2
H7A_22 H 0.151721 0.252287 0.971859 0.044 Uiso 0.301(3) 1 calc R U P B 2
H7B_22 H 0.142268 0.178853 1.001920 0.044 Uiso 0.301(3) 1 calc R U P B 2
H7C_22 H 0.164862 0.180061 0.941976 0.044 Uiso 0.301(3) 1 calc R U P B 2
C8_22 C 0.3881(7) 0.0907(3) 0.8888(2) 0.0268(12) Uani 0.301(3) 1 d . U P B 2
H8A_22 H 0.330933 0.132456 0.880811 0.032 Uiso 0.301(3) 1 calc R U P B 2
H8B_22 H 0.326758 0.052820 0.901054 0.032 Uiso 0.301(3) 1 calc R U P B 2
H8C_22 H 0.445536 0.075431 0.858529 0.032 Uiso 0.301(3) 1 calc R U P B 2
C9_22 C 0.5939(6) 0.0488(3) 0.9338(2) 0.0295(13) Uani 0.301(3) 1 d . U P B 2
H9A_22 H 0.546390 0.004620 0.941438 0.044 Uiso 0.301(3) 1 calc R U P B 2
H9B_22 H 0.653007 0.058591 0.960719 0.044 Uiso 0.301(3) 1 calc R U P B 2
H9C_22 H 0.652340 0.044737 0.902006 0.044 Uiso 0.301(3) 1 calc R U P B 2
C1_3 C 0.49366(16) 0.19170(8) 0.31103(5) 0.0212(3) Uani 1 1 d . . . . .
N2_3 N 0.59315(13) 0.23227(6) 0.27571(4) 0.0191(3) Uani 1 1 d . . . . .
C3_3 C 0.63534(17) 0.19267(8) 0.22942(6) 0.0237(3) Uani 1 1 d . . . . .
H3_3 H 0.555499 0.199572 0.208008 0.028 Uiso 1 1 calc R U . . .
C4_3 C 0.62866(17) 0.11523(8) 0.24884(6) 0.0224(3) Uani 1 1 d . . . . .
C5_3 C 0.49607(17) 0.12026(8) 0.28580(6) 0.0245(3) Uani 1 1 d . . . . .
H5A_3 H 0.411268 0.116036 0.267672 0.029 Uiso 1 1 calc R U . . .
H5B_3 H 0.498057 0.081899 0.311273 0.029 Uiso 1 1 calc R U . . .
C6_3 C 0.54573(18) 0.18496(9) 0.36345(6) 0.0267(3) Uani 1 1 d . . . . .
H6A_3 H 0.481192 0.156548 0.385162 0.040 Uiso 1 1 calc R U . . .
H6B_3 H 0.549825 0.231819 0.377623 0.040 Uiso 1 1 calc R U . . .
H6C_3 H 0.639451 0.162212 0.361085 0.040 Uiso 1 1 calc R U . . .
C7_3 C 0.34313(17) 0.22312(9) 0.31777(6) 0.0272(3) Uani 1 1 d . . . . .
H7A_3 H 0.286659 0.194498 0.342168 0.041 Uiso 1 1 calc R U . . .
H7B_3 H 0.302136 0.223605 0.285532 0.041 Uiso 1 1 calc R U . . .
H7C_3 H 0.344670 0.271274 0.329909 0.041 Uiso 1 1 calc R U . . .
C8_3 C 0.60670(18) 0.06387(9) 0.20778(6) 0.0293(4) Uani 1 1 d . . . . .
H8A_3 H 0.591464 0.017011 0.222651 0.044 Uiso 1 1 calc R U . . .
H8B_3 H 0.689829 0.062025 0.183631 0.044 Uiso 1 1 calc R U . . .
H8C_3 H 0.524663 0.079465 0.190600 0.044 Uiso 1 1 calc R U . . .
C9_3 C 0.75817(19) 0.09175(9) 0.27493(6) 0.0306(4) Uani 1 1 d . . . . .
H9A_3 H 0.738751 0.048644 0.294550 0.046 Uiso 1 1 calc R U . . .
H9B_3 H 0.781829 0.128800 0.297267 0.046 Uiso 1 1 calc R U . . .
H9C_3 H 0.837072 0.082741 0.249712 0.046 Uiso 1 1 calc R U . . .
N1_4 N 0.79641(13) 0.28782(7) 0.18944(5) 0.0212(3) Uani 1 1 d . . . . .
H1_4 H 0.737507 0.313004 0.209550 0.025 Uiso 1 1 calc R U . . .
B2_4 B 0.77314(18) 0.21565(9) 0.19438(6) 0.0199(3) Uani 1 1 d . . . . .
N1_5 N 0.27179(13) 0.21800(7) 0.51859(5) 0.0206(3) Uani 1 1 d . . . . .
H1_5 H 0.321337 0.191142 0.538059 0.025 Uiso 1 1 calc R U . . .
B2_5 B 0.28936(18) 0.28974(9) 0.52589(6) 0.0209(3) Uani 1 1 d . . . . .
N1_6 N 0.63392(14) 0.27154(7) 0.84922(5) 0.0223(3) Uani 1 1 d . . . . .
H1_6 H 0.573954 0.299156 0.867102 0.027 Uiso 1 1 calc R U . . .
B2_6 B 0.6135(2) 0.20035(10) 0.86093(7) 0.0276(4) Uani 1 1 d . . . . .
C1_7 C 0.58894(15) 0.30772(8) 0.27752(5) 0.0191(3) Uani 1 1 d . . . . .
C2_7 C 0.49793(16) 0.35045(8) 0.24976(5) 0.0208(3) Uani 1 1 d . . . . .
C3_7 C 0.50356(17) 0.42347(8) 0.25164(6) 0.0254(3) Uani 1 1 d . . . . .
H3_7 H 0.443535 0.451808 0.232540 0.031 Uiso 1 1 calc R U . . .
C4_7 C 0.59417(18) 0.45561(8) 0.28055(6) 0.0287(4) Uani 1 1 d . . . . .
H4_7 H 0.595707 0.505417 0.281619 0.034 Uiso 1 1 calc R U . . .
C5_7 C 0.68258(17) 0.41434(8) 0.30792(6) 0.0266(3) Uani 1 1 d . . . . .
H5_7 H 0.744022 0.436407 0.328168 0.032 Uiso 1 1 calc R U . . .
C6_7 C 0.68381(16) 0.34106(8) 0.30654(5) 0.0213(3) Uani 1 1 d . . . . .
C1_8 C 0.43684(15) 0.18903(8) 0.60581(5) 0.0182(3) Uani 1 1 d . . . . .
C2_8 C 0.32887(16) 0.15318(8) 0.63466(5) 0.0207(3) Uani 1 1 d . . . . .
C3_8 C 0.33058(17) 0.07979(8) 0.63499(6) 0.0250(3) Uani 1 1 d . . . . .
H3_8 H 0.259203 0.055999 0.654808 0.030 Uiso 1 1 calc R U . . .
C4_8 C 0.43333(18) 0.04096(8) 0.60727(6) 0.0273(3) Uani 1 1 d . . . . .
H4_8 H 0.432821 -0.008945 0.608056 0.033 Uiso 1 1 calc R U . . .
C5_8 C 0.53692(17) 0.07554(8) 0.57837(6) 0.0244(3) Uani 1 1 d . . . . .
H5_8 H 0.606936 0.048752 0.558993 0.029 Uiso 1 1 calc R U . . .
C6_8 C 0.54162(16) 0.14866(8) 0.57683(5) 0.0201(3) Uani 1 1 d . . . . .
C1_9 C 0.19362(16) 0.17819(8) 0.48747(6) 0.0207(3) Uani 1 1 d . . . . .
C2_9 C 0.12035(17) 0.20587(8) 0.44854(6) 0.0237(3) Uani 1 1 d . . . . .
H2_9 H 0.120364 0.254896 0.441168 0.028 Uiso 1 1 calc R U . . .
C3_9 C 0.04685(17) 0.16132(9) 0.42035(6) 0.0269(3) Uani 1 1 d . . . . .
H3_9 H -0.002846 0.180965 0.393972 0.032 Uiso 1 1 calc R U . . .
C4_9 C 0.04391(19) 0.08957(9) 0.42953(7) 0.0312(4) Uani 1 1 d . . . . .
C5_9 C 0.1181(2) 0.06252(9) 0.46833(7) 0.0365(4) Uani 1 1 d . . . . .
H5_9 H 0.118249 0.013449 0.475521 0.044 Uiso 1 1 calc R U . . .
C6_9 C 0.19200(19) 0.10577(9) 0.49671(7) 0.0312(4) Uani 1 1 d . . . . .
H6_9 H 0.242274 0.085819 0.522842 0.037 Uiso 1 1 calc R U . . .
C7_9 C -0.0395(2) 0.04271(10) 0.39928(8) 0.0443(5) Uani 1 1 d . . . . .
H7A_9 H -0.008807 -0.006434 0.404111 0.067 Uiso 1 1 calc R U . . .
H7B_9 H -0.024408 0.055759 0.363666 0.067 Uiso 1 1 calc R U . . .
H7C_9 H -0.139444 0.048477 0.410465 0.067 Uiso 1 1 calc R U . . .
C1_10 C 0.20598(16) 0.34620(8) 0.49430(5) 0.0198(3) Uani 1 1 d . . . . .
C2_10 C 0.26818(16) 0.37393(8) 0.44894(5) 0.0202(3) Uani 1 1 d . . . . .
C3_10 C 0.19040(17) 0.41929(8) 0.41910(6) 0.0228(3) Uani 1 1 d . . . . .
C4_10 C 0.05125(17) 0.43511(8) 0.43487(6) 0.0256(3) Uani 1 1 d . . . . .
H4_10 H -0.001561 0.465621 0.414620 0.031 Uiso 1 1 calc R U . . .
C5_10 C -0.01376(17) 0.40804(8) 0.47915(6) 0.0249(3) Uani 1 1 d . . . . .
C6_10 C 0.06482(16) 0.36372(8) 0.50936(6) 0.0226(3) Uani 1 1 d . . . . .
C7_10 C 0.41849(18) 0.35472(9) 0.43118(6) 0.0281(3) Uani 1 1 d . . . . .
H7A_10 H 0.425086 0.343696 0.395445 0.042 Uiso 1 1 calc R U . . .
H7B_10 H 0.450286 0.313616 0.450266 0.042 Uiso 1 1 calc R U . . .
H7C_10 H 0.477656 0.394375 0.436310 0.042 Uiso 1 1 calc R U . . .
C8_10 C 0.2556(2) 0.45013(10) 0.37057(6) 0.0332(4) Uani 1 1 d . . . . .
H8A_10 H 0.188584 0.483519 0.356568 0.050 Uiso 1 1 calc R U . . .
H8B_10 H 0.280235 0.412362 0.346700 0.050 Uiso 1 1 calc R U . . .
H8C_10 H 0.340334 0.474548 0.376898 0.050 Uiso 1 1 calc R U . . .
C9_10 C -0.16660(18) 0.42447(10) 0.49387(7) 0.0348(4) Uani 1 1 d . . . . .
H9A_10 H -0.176914 0.447602 0.526412 0.052 Uiso 1 1 calc R U . . .
H9B_10 H -0.217847 0.380757 0.496270 0.052 Uiso 1 1 calc R U . . .
H9C_10 H -0.204545 0.455755 0.468497 0.052 Uiso 1 1 calc R U . . .
C10_10 C -0.00666(19) 0.33254(10) 0.55677(7) 0.0324(4) Uani 1 1 d . . . . .
H10A_10 H -0.047146 0.370434 0.578329 0.049 Uiso 1 1 calc R U . . .
H10B_10 H 0.062002 0.304668 0.574508 0.049 Uiso 1 1 calc R U . . .
H10C_10 H -0.081252 0.302272 0.548256 0.049 Uiso 1 1 calc R U . . .
C1_11 C 0.42615(16) 0.30729(8) 0.93347(5) 0.0213(3) Uani 1 1 d . . . . .
C2_11 C 0.52167(17) 0.34517(8) 0.95941(6) 0.0231(3) Uani 1 1 d . . . . .
C3_11 C 0.51986(18) 0.41853(8) 0.95535(6) 0.0280(4) Uani 1 1 d . . . . .
H3_11 H 0.581794 0.443903 0.973422 0.034 Uiso 1 1 calc R U . . .
C4_11 C 0.43032(19) 0.45495(9) 0.92573(7) 0.0319(4) Uani 1 1 d . . . . .
H4_11 H 0.430832 0.504801 0.923422 0.038 Uiso 1 1 calc R U . . .
C5_11 C 0.33950(18) 0.41814(9) 0.89934(6) 0.0295(4) Uani 1 1 d . . . . .
H5_11 H 0.278707 0.443343 0.878673 0.035 Uiso 1 1 calc R U . . .
C6_11 C 0.33530(16) 0.34484(8) 0.90243(6) 0.0238(3) Uani 1 1 d . . . . .
C1_12 C 0.89220(16) 0.33012(8) 0.15978(6) 0.0222(3) Uani 1 1 d . . . . .
C2_12 C 0.89555(18) 0.40055(9) 0.17228(7) 0.0293(4) Uani 1 1 d . . . . .
H2_12 H 0.835405 0.417837 0.199780 0.035 Uiso 1 1 calc R U . . .
C3_12 C 0.9848(2) 0.44592(9) 0.14541(7) 0.0370(4) Uani 1 1 d . . . . .
H3_12 H 0.984822 0.493805 0.154712 0.044 Uiso 1 1 calc R U . . .
C4_12 C 1.0744(2) 0.42251(10) 0.10505(8) 0.0386(4) Uani 1 1 d . . . . .
C5_12 C 1.0695(2) 0.35241(10) 0.09260(7) 0.0364(4) Uani 1 1 d . . . . .
H5_12 H 1.129314 0.335320 0.064937 0.044 Uiso 1 1 calc R U . . .
C6_12 C 0.98054(18) 0.30637(9) 0.11910(6) 0.0287(4) Uani 1 1 d . . . . .
H6_12 H 0.979877 0.258634 0.109486 0.034 Uiso 1 1 calc R U . . .
C7_12 C 1.1737(3) 0.47160(12) 0.07597(10) 0.0620(7) Uani 1 1 d . . . . .
H7A_12 H 1.263766 0.446704 0.067365 0.093 Uiso 1 1 calc R U . . .
H7B_12 H 1.188283 0.512226 0.096542 0.093 Uiso 1 1 calc R U . . .
H7C_12 H 1.133550 0.487661 0.045172 0.093 Uiso 1 1 calc R U . . .
C1_13 C 0.87220(15) 0.16310(7) 0.16024(5) 0.0192(3) Uani 1 1 d . . . . .
C2_13 C 0.83156(16) 0.14119(8) 0.11396(5) 0.0203(3) Uani 1 1 d . . . . .
C3_13 C 0.92700(17) 0.10367(8) 0.08089(6) 0.0242(3) Uani 1 1 d . . . . .
C4_13 C 1.06143(17) 0.08853(8) 0.09447(6) 0.0278(4) Uani 1 1 d . . . . .
H4_13 H 1.126051 0.063327 0.071871 0.033 Uiso 1 1 calc R U . . .
C5_13 C 1.10472(17) 0.10896(9) 0.13997(6) 0.0271(3) Uani 1 1 d . . . . .
C6_13 C 1.00899(16) 0.14603(8) 0.17330(6) 0.0228(3) Uani 1 1 d . . . . .
C7_13 C 0.68758(17) 0.15990(9) 0.09779(6) 0.0265(3) Uani 1 1 d . . . . .
H7A_13 H 0.635800 0.116888 0.095177 0.040 Uiso 1 1 calc R U . . .
H7B_13 H 0.696851 0.184189 0.065107 0.040 Uiso 1 1 calc R U . . .
H7C_13 H 0.636726 0.190752 0.122597 0.040 Uiso 1 1 calc R U . . .
C8_13 C 0.8864(2) 0.08100(10) 0.03070(6) 0.0356(4) Uani 1 1 d . . . . .
H8A_13 H 0.968159 0.059127 0.011655 0.053 Uiso 1 1 calc R U . . .
H8B_13 H 0.852753 0.122107 0.012042 0.053 Uiso 1 1 calc R U . . .
H8C_13 H 0.811828 0.047031 0.035803 0.053 Uiso 1 1 calc R U . . .
C9_13 C 1.25338(18) 0.09361(10) 0.15227(8) 0.0388(4) Uani 1 1 d . . . . .
H9A_13 H 1.298024 0.137823 0.158125 0.058 Uiso 1 1 calc R U . . .
H9B_13 H 1.305765 0.069323 0.124196 0.058 Uiso 1 1 calc R U . . .
H9C_13 H 1.252954 0.063697 0.182503 0.058 Uiso 1 1 calc R U . . .
C10_13 C 1.05770(19) 0.17047(9) 0.22189(7) 0.0319(4) Uani 1 1 d . . . . .
H10A_13 H 1.094029 0.129992 0.240547 0.048 Uiso 1 1 calc R U . . .
H10B_13 H 0.978731 0.193087 0.242001 0.048 Uiso 1 1 calc R U . . .
H10C_13 H 1.131976 0.204190 0.214655 0.048 Uiso 1 1 calc R U . . .
C1_14 C 0.72649(16) 0.31040(8) 0.81592(5) 0.0203(3) Uani 1 1 d . . . . .
C2_14 C 0.82289(17) 0.28159(8) 0.77910(6) 0.0234(3) Uani 1 1 d . . . . .
H2_14 H 0.828697 0.232232 0.774269 0.028 Uiso 1 1 calc R U . . .
C3_14 C 0.91041(17) 0.32542(9) 0.74951(6) 0.0256(3) Uani 1 1 d . . . . .
H3_14 H 0.975903 0.305001 0.724750 0.031 Uiso 1 1 calc R U . . .
C4_14 C 0.90576(18) 0.39782(9) 0.75477(6) 0.0287(4) Uani 1 1 d . . . . .
C5_14 C 0.8079(2) 0.42584(9) 0.79092(7) 0.0357(4) Uani 1 1 d . . . . .
H5_14 H 0.801311 0.475286 0.795281 0.043 Uiso 1 1 calc R U . . .
C6_14 C 0.71952(18) 0.38315(9) 0.82083(6) 0.0295(4) Uani 1 1 d . . . . .
H6_14 H 0.653020 0.403908 0.845119 0.035 Uiso 1 1 calc R U . . .
C7_14 C 1.0060(2) 0.44400(10) 0.72360(8) 0.0420(5) Uani 1 1 d . . . . .
H7A_14 H 0.977251 0.493470 0.728666 0.063 Uiso 1 1 calc R U . . .
H7B_14 H 1.004892 0.432819 0.688090 0.063 Uiso 1 1 calc R U . . .
H7C_14 H 1.100952 0.435693 0.733836 0.063 Uiso 1 1 calc R U . . .
C1_15 C 0.65738(16) 0.18063(8) 0.54189(6) 0.0221(3) Uani 1 1 d . . . . .
H1_15 H 0.653863 0.232537 0.547167 0.027 Uiso 1 1 calc R U . . .
C2_15 C 0.80348(17) 0.15178(9) 0.55277(6) 0.0277(3) Uani 1 1 d . . . . .
H2A_15 H 0.875134 0.177196 0.531984 0.042 Uiso 1 1 calc R U . . .
H2B_15 H 0.812162 0.101637 0.545009 0.042 Uiso 1 1 calc R U . . .
H2C_15 H 0.816417 0.158081 0.588264 0.042 Uiso 1 1 calc R U . . .
C3_15 C 0.63439(19) 0.16800(10) 0.48687(6) 0.0301(4) Uani 1 1 d . . . . .
H3A_15 H 0.709791 0.189098 0.465070 0.045 Uiso 1 1 calc R U . . .
H3B_15 H 0.543990 0.189499 0.479349 0.045 Uiso 1 1 calc R U . . .
H3C_15 H 0.634699 0.117338 0.481052 0.045 Uiso 1 1 calc R U . . .
C1_16 C 0.70937(16) 0.14254(8) 0.83051(6) 0.0218(3) Uani 1 1 d . . . . .
C2_16 C 0.66623(16) 0.11661(8) 0.78583(6) 0.0222(3) Uani 1 1 d . . . . .
C3_16 C 0.75619(17) 0.07245(8) 0.75537(6) 0.0224(3) Uani 1 1 d . . . . .
C4_16 C 0.88788(17) 0.05461(8) 0.77045(6) 0.0248(3) Uani 1 1 d . . . . .
H4_16 H 0.948647 0.024269 0.750038 0.030 Uiso 1 1 calc R U . . .
C5_16 C 0.93417(17) 0.07941(8) 0.81421(6) 0.0252(3) Uani 1 1 d . . . . .
C6_16 C 0.84357(17) 0.12401(8) 0.84451(6) 0.0242(3) Uani 1 1 d . . . . .
C7_16 C 0.52423(19) 0.13790(10) 0.76908(6) 0.0326(4) Uani 1 1 d . . . . .
H7A_16 H 0.532459 0.146105 0.732703 0.049 Uiso 1 1 calc R U . . .
H7B_16 H 0.489359 0.181113 0.785953 0.049 Uiso 1 1 calc R U . . .
H7C_16 H 0.458709 0.100304 0.777693 0.049 Uiso 1 1 calc R U . . .
C8_16 C 0.7144(2) 0.04588(10) 0.70624(6) 0.0349(4) Uani 1 1 d . . . . .
H8A_16 H 0.782888 0.009697 0.693352 0.052 Uiso 1 1 calc R U . . .
H8B_16 H 0.711598 0.084969 0.681925 0.052 Uiso 1 1 calc R U . . .
H8C_16 H 0.621439 0.025748 0.711592 0.052 Uiso 1 1 calc R U . . .
C9_16 C 1.07985(18) 0.06059(11) 0.82769(7) 0.0382(4) Uani 1 1 d . . . . .
H9A_16 H 1.074823 0.035209 0.859968 0.057 Uiso 1 1 calc R U . . .
H9B_16 H 1.131737 0.103593 0.830171 0.057 Uiso 1 1 calc R U . . .
H9C_16 H 1.128046 0.030677 0.801709 0.057 Uiso 1 1 calc R U . . .
C10_16 C 0.8968(2) 0.15436(11) 0.89024(7) 0.0395(5) Uani 1 1 d . . . . .
H10A_16 H 0.930723 0.116181 0.911610 0.059 Uiso 1 1 calc R U . . .
H10B_16 H 0.820625 0.181142 0.908938 0.059 Uiso 1 1 calc R U . . .
H10C_16 H 0.973702 0.185541 0.880018 0.059 Uiso 1 1 calc R U . . .
C1_17 C 0.20224(16) 0.19032(8) 0.66257(6) 0.0220(3) Uani 1 1 d . . . . .
H1_17 H 0.215698 0.242160 0.660201 0.026 Uiso 1 1 calc R U . . .
C2_17 C 0.18332(17) 0.16860(9) 0.71818(6) 0.0267(3) Uani 1 1 d . . . . .
H2A_17 H 0.100586 0.193483 0.734405 0.040 Uiso 1 1 calc R U . . .
H2B_17 H 0.266533 0.180650 0.734515 0.040 Uiso 1 1 calc R U . . .
H2C_17 H 0.170756 0.117784 0.721157 0.040 Uiso 1 1 calc R U . . .
C3_17 C 0.06795(17) 0.17431(9) 0.63814(6) 0.0283(3) Uani 1 1 d . . . . .
H3A_17 H -0.010813 0.202844 0.653689 0.042 Uiso 1 1 calc R U . . .
H3B_17 H 0.048316 0.124362 0.642988 0.042 Uiso 1 1 calc R U . . .
H3C_17 H 0.080780 0.185537 0.602182 0.042 Uiso 1 1 calc R U . . .
C1_18 C 0.39613(16) 0.32095(8) 0.21546(5) 0.0219(3) Uani 1 1 d . . . . .
H1_18 H 0.395143 0.268849 0.220974 0.026 Uiso 1 1 calc R U . . .
C2_18 C 0.44384(19) 0.33531(10) 0.16016(6) 0.0298(4) Uani 1 1 d . . . . .
H2A_18 H 0.379258 0.313986 0.138993 0.045 Uiso 1 1 calc R U . . .
H2B_18 H 0.538557 0.314972 0.152397 0.045 Uiso 1 1 calc R U . . .
H2C_18 H 0.444215 0.386166 0.153713 0.045 Uiso 1 1 calc R U . . .
C3_18 C 0.24577(17) 0.35082(9) 0.22738(6) 0.0273(3) Uani 1 1 d . . . . .
H3A_18 H 0.183036 0.328894 0.205812 0.041 Uiso 1 1 calc R U . . .
H3B_18 H 0.243597 0.401770 0.221324 0.041 Uiso 1 1 calc R U . . .
H3C_18 H 0.214870 0.340819 0.262607 0.041 Uiso 1 1 calc R U . . .
C1_19 C 0.23793(17) 0.30982(9) 0.86940(6) 0.0256(3) Uani 1 1 d . . . . .
H1_19 H 0.239300 0.258359 0.877695 0.031 Uiso 1 1 calc R U . . .
C2_19 C 0.2890(2) 0.31912(10) 0.81379(6) 0.0331(4) Uani 1 1 d . . . . .
H2A_19 H 0.228019 0.293989 0.793301 0.050 Uiso 1 1 calc R U . . .
H2B_19 H 0.385340 0.300080 0.807917 0.050 Uiso 1 1 calc R U . . .
H2C_19 H 0.286165 0.369217 0.804627 0.050 Uiso 1 1 calc R U . . .
C3_19 C 0.08565(18) 0.33846(10) 0.87831(7) 0.0335(4) Uani 1 1 d . . . . .
H3A_19 H 0.025684 0.312173 0.858155 0.050 Uiso 1 1 calc R U . . .
H3B_19 H 0.081033 0.388328 0.868553 0.050 Uiso 1 1 calc R U . . .
H3C_19 H 0.053249 0.333119 0.913903 0.050 Uiso 1 1 calc R U . . .
C1_20 C 0.63310(17) 0.31014(8) 0.98926(6) 0.0250(3) Uani 1 1 d . . . . .
H1_20 H 0.615306 0.258733 0.992211 0.030 Uiso 1 1 calc R U . . .
C2_20 C 0.77976(18) 0.31927(9) 0.96222(6) 0.0309(4) Uani 1 1 d . . . . .
H2A_20 H 0.849296 0.292636 0.980364 0.046 Uiso 1 1 calc R U . . .
H2B_20 H 0.801683 0.369181 0.961072 0.046 Uiso 1 1 calc R U . . .
H2C_20 H 0.781866 0.301816 0.927982 0.046 Uiso 1 1 calc R U . . .
C3_20 C 0.6316(2) 0.33933(10) 1.04220(6) 0.0338(4) Uani 1 1 d . . . . .
H3A_20 H 0.696710 0.311168 1.061297 0.051 Uiso 1 1 calc R U . . .
H3B_20 H 0.536681 0.337248 1.059066 0.051 Uiso 1 1 calc R U . . .
H3C_20 H 0.660296 0.388248 1.040099 0.051 Uiso 1 1 calc R U . . .
C1_21 C 0.79644(16) 0.30109(8) 0.33355(6) 0.0229(3) Uani 1 1 d . . . . .
H1_21 H 0.783995 0.249569 0.329975 0.027 Uiso 1 1 calc R U . . .
C2_21 C 0.94270(17) 0.31898(9) 0.30969(6) 0.0284(3) Uani 1 1 d . . . . .
H2A_21 H 1.013665 0.289443 0.325047 0.043 Uiso 1 1 calc R U . . .
H2B_21 H 0.959404 0.368590 0.315170 0.043 Uiso 1 1 calc R U . . .
H2C_21 H 0.948458 0.310323 0.273601 0.043 Uiso 1 1 calc R U . . .
C3_21 C 0.78692(17) 0.31761(9) 0.38963(6) 0.0280(3) Uani 1 1 d . . . . .
H3A_21 H 0.860964 0.290887 0.405454 0.042 Uiso 1 1 calc R U . . .
H3B_21 H 0.695170 0.304467 0.405458 0.042 Uiso 1 1 calc R U . . .
H3C_21 H 0.798567 0.368017 0.393791 0.042 Uiso 1 1 calc R U . . .

loop_
_atom_site_aniso_label
_atom_site_aniso_U_11
_atom_site_aniso_U_22
_atom_site_aniso_U_33
_atom_site_aniso_U_23
_atom_site_aniso_U_13
_atom_site_aniso_U_12
C1_1 0.0227(8) 0.0176(10) 0.0177(7) -0.0005(7) -0.0026(6) -0.0028(7)
N2_1 0.0218(11) 0.0156(8) 0.0154(10) -0.0006(7) -0.0040(8) -0.0012(7)
C3_1 0.0254(9) 0.0192(8) 0.0216(8) 0.0009(6) -0.0024(7) 0.0008(7)
C4_1 0.0234(10) 0.0175(8) 0.0197(8) -0.0012(6) -0.0012(7) -0.0001(7)
C5_1 0.0227(8) 0.0175(8) 0.0184(7) -0.0008(6) -0.0019(6) -0.0033(6)
C6_1 0.0277(9) 0.0250(9) 0.0169(8) -0.0015(7) -0.0001(6) -0.0040(8)
C7_1 0.0228(9) 0.0246(9) 0.0231(8) -0.0012(7) -0.0069(6) -0.0020(7)
C8_1 0.0284(10) 0.0236(10) 0.0276(9) 0.0028(8) -0.0045(7) -0.0044(8)
C9_1 0.0309(10) 0.0264(10) 0.0284(9) -0.0058(8) 0.0003(7) 0.0020(8)
C1_111 0.025(2) 0.021(2) 0.020(2) -0.0025(19) -0.0037(18) -0.0016(18)
N2_111 0.023(2) 0.016(2) 0.017(2) 0.001(2) -0.003(2) 0.000(2)
C3_111 0.017(2) 0.012(2) 0.013(2) -0.0001(19) 0.001(2) 0.0005(19)
C4_111 0.026(2) 0.0145(19) 0.021(2) -0.0008(18) -0.0037(19) -0.0023(19)
C5_111 0.028(2) 0.021(2) 0.024(2) -0.0005(19) -0.0024(19) -0.0018(19)
C6_111 0.039(4) 0.033(4) 0.027(3) 0.001(3) -0.006(3) -0.006(4)
C7_111 0.029(3) 0.032(4) 0.032(4) -0.001(4) -0.003(3) -0.002(3)
C8_111 0.026(4) 0.007(4) 0.031(4) -0.004(4) -0.003(3) -0.003(4)
C9_111 0.038(4) 0.010(4) 0.027(4) 0.005(3) 0.011(4) 0.000(3)
C1_2 0.021(2) 0.0200(17) 0.024(2) 0.0012(15) 0.0063(15) -0.0004(16)
N2_2 0.0203(16) 0.0155(18) 0.0150(18) -0.0054(12) 0.0049(13) 0.0018(13)
C3_2 0.0201(10) 0.0160(10) 0.0196(10) -0.0019(8) -0.0015(8) 0.0003(8)
C4_2 0.0212(19) 0.0145(12) 0.0255(18) 0.0004(12) -0.0006(13) 0.0009(14)
C5_2 0.0230(11) 0.0195(10) 0.0285(11) 0.0010(9) 0.0022(9) -0.0015(9)
C6_2 0.0224(18) 0.029(3) 0.0208(16) 0.0029(18) 0.0008(12) -0.003(2)
C7_2 0.0180(13) 0.0250(18) 0.0214(13) -0.0024(14) 0.0028(9) -0.0004(13)
C8_2 0.0281(12) 0.0160(12) 0.0365(13) -0.0045(9) 0.0020(10) -0.0001(10)
C9_2 0.0260(12) 0.0235(12) 0.0284(11) 0.0062(10) -0.0015(9) 0.0031(9)
C1_22 0.023(3) 0.017(3) 0.014(2) 0.001(2) -0.001(2) 0.000(2)
N2_22 0.019(3) 0.012(3) 0.017(3) 0.003(3) 0.002(3) 0.000(2)
C3_22 0.0172(19) 0.0152(19) 0.022(2) -0.0025(16) -0.0026(17) 0.0015(15)
C4_22 0.023(3) 0.014(2) 0.022(3) -0.001(2) 0.003(2) -0.002(2)
C5_22 0.028(2) 0.019(2) 0.024(2) 0.0021(17) 0.0016(19) -0.0009(18)
C6_22 0.025(3) 0.024(5) 0.019(3) 0.001(3) 0.004(2) 0.005(4)
C7_22 0.027(3) 0.035(5) 0.026(3) 0.004(4) 0.000(2) -0.001(3)
C8_22 0.036(3) 0.022(3) 0.022(2) 0.000(2) -0.002(2) -0.009(2)
C9_22 0.041(3) 0.014(2) 0.032(3) -0.003(2) 0.003(2) 0.005(2)
C1_3 0.0236(8) 0.0220(7) 0.0179(7) 0.0008(6) 0.0000(6) -0.0037(6)
N2_3 0.0232(6) 0.0173(6) 0.0165(6) -0.0018(5) 0.0013(5) -0.0017(5)
C3_3 0.0266(8) 0.0211(8) 0.0231(7) -0.0028(6) -0.0011(6) 0.0001(6)
C4_3 0.0278(8) 0.0177(7) 0.0216(7) -0.0006(6) -0.0014(6) -0.0019(6)
C5_3 0.0283(8) 0.0231(8) 0.0223(7) -0.0005(6) -0.0012(6) -0.0054(6)
C6_3 0.0333(9) 0.0278(8) 0.0192(7) 0.0002(6) -0.0019(6) -0.0040(7)
C7_3 0.0261(8) 0.0298(8) 0.0249(8) 0.0012(6) 0.0021(6) -0.0027(7)
C8_3 0.0315(9) 0.0282(9) 0.0282(8) -0.0047(7) 0.0004(6) -0.0055(7)
C9_3 0.0352(9) 0.0282(9) 0.0282(8) 0.0036(7) -0.0044(7) 0.0027(7)
N1_4 0.0223(6) 0.0209(6) 0.0194(6) -0.0023(5) 0.0038(5) 0.0013(5)
B2_4 0.0209(8) 0.0207(8) 0.0181(7) -0.0024(6) -0.0026(6) 0.0012(6)
N1_5 0.0228(6) 0.0196(6) 0.0202(6) 0.0008(5) -0.0068(5) 0.0013(5)
B2_5 0.0231(8) 0.0200(8) 0.0199(8) 0.0012(6) -0.0032(6) -0.0003(7)
N1_6 0.0236(7) 0.0197(6) 0.0221(6) -0.0030(5) 0.0064(5) 0.0011(5)
B2_6 0.0340(10) 0.0208(9) 0.0264(9) -0.0047(7) 0.0082(7) -0.0012(7)
C1_7 0.0201(7) 0.0196(7) 0.0170(6) -0.0026(5) 0.0031(5) -0.0007(6)
C2_7 0.0206(7) 0.0217(7) 0.0191(7) -0.0015(6) 0.0029(5) 0.0002(6)
C3_7 0.0268(8) 0.0216(8) 0.0267(8) 0.0000(6) 0.0025(6) 0.0033(6)
C4_7 0.0322(9) 0.0180(7) 0.0350(9) -0.0056(6) 0.0027(7) -0.0006(6)
C5_7 0.0282(8) 0.0230(8) 0.0288(8) -0.0094(6) -0.0004(6) -0.0031(6)
C6_7 0.0215(7) 0.0226(8) 0.0193(7) -0.0049(6) 0.0025(6) -0.0015(6)
C1_8 0.0199(7) 0.0176(7) 0.0178(7) 0.0010(5) -0.0056(5) 0.0002(6)
C2_8 0.0204(7) 0.0229(8) 0.0192(7) 0.0030(6) -0.0051(6) -0.0011(6)
C3_8 0.0277(8) 0.0214(8) 0.0265(8) 0.0061(6) -0.0052(6) -0.0048(6)
C4_8 0.0343(9) 0.0166(7) 0.0320(8) 0.0028(6) -0.0089(7) -0.0008(6)
C5_8 0.0267(8) 0.0211(8) 0.0259(8) -0.0014(6) -0.0063(6) 0.0049(6)
C6_8 0.0209(7) 0.0214(7) 0.0186(7) 0.0012(6) -0.0061(5) 0.0004(6)
C1_9 0.0190(7) 0.0207(8) 0.0226(7) -0.0049(6) -0.0022(6) 0.0017(6)
C2_9 0.0269(8) 0.0212(8) 0.0232(7) -0.0022(6) -0.0040(6) -0.0001(6)
C3_9 0.0267(8) 0.0310(9) 0.0238(8) -0.0043(6) -0.0065(6) -0.0003(7)
C4_9 0.0310(9) 0.0275(9) 0.0364(9) -0.0118(7) -0.0085(7) 0.0010(7)
C5_9 0.0438(11) 0.0189(8) 0.0493(11) -0.0065(7) -0.0174(8) 0.0020(7)
C6_9 0.0350(10) 0.0217(8) 0.0390(9) -0.0031(7) -0.0158(7) 0.0040(7)
C7_9 0.0504(12) 0.0334(10) 0.0530(12) -0.0133(9) -0.0216(10) -0.0039(9)
C1_10 0.0234(8) 0.0163(7) 0.0202(7) -0.0017(6) -0.0051(6) -0.0003(6)
C2_10 0.0231(8) 0.0175(7) 0.0202(7) -0.0042(6) -0.0036(6) 0.0012(6)
C3_10 0.0302(8) 0.0182(7) 0.0210(7) -0.0026(6) -0.0070(6) -0.0011(6)
C4_10 0.0301(8) 0.0204(8) 0.0279(8) -0.0025(6) -0.0136(6) 0.0049(6)
C5_10 0.0225(8) 0.0225(8) 0.0307(8) -0.0091(6) -0.0066(6) 0.0006(6)
C6_10 0.0224(8) 0.0211(7) 0.0246(7) -0.0034(6) -0.0023(6) -0.0035(6)
C7_10 0.0295(9) 0.0322(9) 0.0216(7) -0.0026(6) 0.0005(6) 0.0068(7)
C8_10 0.0442(10) 0.0319(9) 0.0239(8) 0.0047(7) -0.0064(7) -0.0003(8)
C9_10 0.0239(9) 0.0388(10) 0.0426(10) -0.0138(8) -0.0076(7) 0.0054(7)
C10_10 0.0290(9) 0.0342(10) 0.0332(9) 0.0005(7) 0.0031(7) -0.0070(7)
C1_11 0.0245(8) 0.0178(7) 0.0199(7) -0.0021(6) 0.0076(6) -0.0002(6)
C2_11 0.0271(8) 0.0205(7) 0.0200(7) -0.0039(6) 0.0081(6) -0.0011(6)
C3_11 0.0344(9) 0.0195(8) 0.0286(8) -0.0066(6) 0.0074(7) -0.0035(7)
C4_11 0.0386(10) 0.0163(8) 0.0386(9) -0.0028(7) 0.0082(7) 0.0018(7)
C5_11 0.0308(9) 0.0220(8) 0.0337(9) 0.0003(7) 0.0051(7) 0.0058(7)
C6_11 0.0236(8) 0.0218(8) 0.0240(7) -0.0020(6) 0.0080(6) 0.0027(6)
C1_12 0.0211(7) 0.0212(7) 0.0238(7) 0.0032(6) -0.0008(6) 0.0008(6)
C2_12 0.0299(9) 0.0224(8) 0.0338(9) 0.0008(7) 0.0045(7) 0.0027(7)
C3_12 0.0399(10) 0.0207(8) 0.0488(11) 0.0023(7) 0.0054(8) -0.0018(7)
C4_12 0.0382(10) 0.0300(9) 0.0452(10) 0.0089(8) 0.0093(8) -0.0050(8)
C5_12 0.0396(10) 0.0331(10) 0.0335(9) 0.0006(7) 0.0133(7) -0.0014(8)
C6_12 0.0337(9) 0.0233(8) 0.0276(8) -0.0012(6) 0.0057(7) -0.0020(7)
C7_12 0.0687(16) 0.0382(12) 0.0732(16) 0.0070(11) 0.0302(13) -0.0147(11)
C1_13 0.0206(7) 0.0163(7) 0.0203(7) 0.0005(5) 0.0002(5) -0.0006(6)
C2_13 0.0229(8) 0.0176(7) 0.0199(7) 0.0012(5) 0.0001(6) 0.0014(6)
C3_13 0.0321(9) 0.0188(7) 0.0205(7) 0.0002(6) 0.0030(6) 0.0017(6)
C4_13 0.0289(9) 0.0219(8) 0.0295(8) 0.0027(6) 0.0105(6) 0.0064(6)
C5_13 0.0201(8) 0.0246(8) 0.0355(9) 0.0074(7) 0.0017(6) -0.0001(6)
C6_13 0.0217(7) 0.0197(7) 0.0269(8) 0.0023(6) -0.0023(6) -0.0025(6)
C7_13 0.0286(8) 0.0289(8) 0.0221(7) -0.0011(6) -0.0052(6) 0.0059(7)
C8_13 0.0489(11) 0.0329(9) 0.0238(8) -0.0078(7) 0.0021(7) 0.0046(8)
C9_13 0.0212(8) 0.0413(11) 0.0522(11) 0.0141(9) 0.0002(8) 0.0037(7)
C10_13 0.0300(9) 0.0311(9) 0.0365(9) -0.0005(7) -0.0116(7) -0.0043(7)
C1_14 0.0193(7) 0.0217(7) 0.0196(7) 0.0016(6) -0.0009(5) 0.0007(6)
C2_14 0.0256(8) 0.0217(7) 0.0221(7) -0.0014(6) 0.0012(6) 0.0013(6)
C3_14 0.0248(8) 0.0292(8) 0.0217(7) 0.0007(6) 0.0029(6) 0.0022(6)
C4_14 0.0267(8) 0.0275(8) 0.0303(8) 0.0078(7) 0.0036(6) 0.0008(7)
C5_14 0.0378(10) 0.0202(8) 0.0459(10) 0.0044(7) 0.0110(8) 0.0025(7)
C6_14 0.0310(9) 0.0208(8) 0.0339(9) 0.0004(7) 0.0096(7) 0.0048(7)
C7_14 0.0400(11) 0.0355(10) 0.0467(11) 0.0117(8) 0.0142(9) -0.0013(8)
C1_15 0.0218(8) 0.0224(7) 0.0216(7) -0.0015(6) -0.0006(6) 0.0029(6)
C2_15 0.0227(8) 0.0274(8) 0.0326(8) -0.0022(7) -0.0016(6) 0.0029(6)
C3_15 0.0324(9) 0.0347(9) 0.0226(8) -0.0016(7) -0.0002(6) 0.0041(7)
C1_16 0.0272(8) 0.0154(7) 0.0214(7) -0.0007(6) 0.0052(6) -0.0008(6)
C2_16 0.0252(8) 0.0174(7) 0.0232(7) 0.0027(6) 0.0013(6) 0.0015(6)
C3_16 0.0282(8) 0.0172(7) 0.0212(7) -0.0013(6) 0.0027(6) -0.0026(6)
C4_16 0.0258(8) 0.0200(7) 0.0268(8) -0.0018(6) 0.0070(6) 0.0030(6)
C5_16 0.0223(8) 0.0232(8) 0.0292(8) 0.0070(6) 0.0007(6) -0.0002(6)
C6_16 0.0278(8) 0.0231(8) 0.0215(7) 0.0012(6) 0.0007(6) -0.0065(6)
C7_16 0.0313(9) 0.0380(10) 0.0276(8) 0.0058(7) -0.0025(7) 0.0089(7)
C8_16 0.0438(11) 0.0352(10) 0.0259(8) -0.0082(7) 0.0007(7) -0.0080(8)
C9_16 0.0241(9) 0.0467(11) 0.0429(10) 0.0154(9) -0.0027(7) 0.0004(8)
C10_16 0.0407(11) 0.0517(12) 0.0273(9) -0.0041(8) -0.0015(8) -0.0192(9)
C1_17 0.0192(7) 0.0218(8) 0.0248(7) 0.0052(6) -0.0023(6) -0.0015(6)
C2_17 0.0235(8) 0.0295(8) 0.0264(8) 0.0051(6) 0.0001(6) -0.0011(6)
C3_17 0.0199(8) 0.0330(9) 0.0323(8) 0.0047(7) -0.0047(6) -0.0030(7)
C1_18 0.0225(8) 0.0222(7) 0.0207(7) 0.0000(6) -0.0013(6) 0.0025(6)
C2_18 0.0301(9) 0.0373(10) 0.0219(8) 0.0020(7) -0.0037(6) 0.0037(7)
C3_18 0.0216(8) 0.0272(8) 0.0330(8) 0.0009(7) -0.0027(6) 0.0014(6)
C1_19 0.0272(8) 0.0235(8) 0.0251(8) 0.0004(6) 0.0021(6) 0.0024(6)
C2_19 0.0353(10) 0.0365(10) 0.0261(8) 0.0034(7) 0.0003(7) 0.0065(8)
C3_19 0.0268(9) 0.0372(10) 0.0357(9) 0.0002(8) 0.0006(7) 0.0016(7)
C1_20 0.0283(8) 0.0206(8) 0.0255(8) -0.0028(6) 0.0025(6) -0.0040(6)
C2_20 0.0273(9) 0.0333(9) 0.0319(9) -0.0082(7) 0.0019(7) -0.0062(7)
C3_20 0.0408(10) 0.0348(9) 0.0251(8) -0.0038(7) 0.0010(7) -0.0019(8)
C1_21 0.0210(8) 0.0246(8) 0.0232(7) -0.0064(6) -0.0013(6) -0.0012(6)
C2_21 0.0228(8) 0.0337(9) 0.0290(8) -0.0072(7) -0.0006(6) -0.0019(7)
C3_21 0.0247(8) 0.0347(9) 0.0252(8) -0.0072(7) -0.0037(6) -0.0003(7)

loop_
_atom_type_symbol
_atom_type_description
_atom_type_scat_dispersion_real
_atom_type_scat_dispersion_imag
_atom_type_scat_source
C C 0.0181 0.0091 'International Tables Vol C Tables 4.2.6.8 and 6.1.1.4'
H H 0.0000 0.0000 'International Tables Vol C Tables 4.2.6.8 and 6.1.1.4'
B B 0.0090 0.0039 'International Tables Vol C Tables 4.2.6.8 and 6.1.1.4'
N N 0.0311 0.0180 'International Tables Vol C Tables 4.2.6.8 and 6.1.1.4'

loop_
_exptl_crystal_face_index_h
_exptl_crystal_face_index_k
_exptl_crystal_face_index_l
_exptl_crystal_face_perp_dist
1 -1 -1 0.1955
0 -2 -1 0.0290
0 0 -1 0.0450
-1 -2 -1 0.1769
0 2 1 0.0459
0 -1 0 0.0255
1 2 1 0.1819
1 1 2 0.1899
-2 -1 -1 0.2358
-2 -1 -2 0.2288
-1 0 -2 0.2173
2 1 2 0.2203
2 1 -1 0.2292
-2 0 -1 0.2448
-2 1 -2 0.2268
0 -1 2 0.0409
0 1 -2 0.0505
-1 0 1 0.2464
-2 1 0 0.2494
1 -1 1 0.1869
2 -1 0 0.2158
1 -1 2 0.1679
1 0 -1 0.2213
1 -2 2 0.1335
1 0 -2 0.1991
-1 2 -2 0.1758
0 1 0 0.0362
-2 1 2 0.2448
-1 1 0 0.2351
-1 -1 -2 0.2027
-1 2 -1 0.1833
1 -2 1 0.1427
0 0 1 0.0509

loop_
_geom_angle_atom_site_label_1
_geom_angle_atom_site_label_2
_geom_angle_atom_site_label_3
_geom_angle
_geom_angle_site_symmetry_1
_geom_angle_site_symmetry_3
_geom_angle_publ_flag
N2_1 C1_1 C7_1 114.3(2) . . ?
N2_1 C1_1 C6_1 112.7(2) . . ?
C7_1 C1_1 C6_1 107.6(2) . . ?
N2_1 C1_1 C5_1 101.4(2) . . ?
C7_1 C1_1 C5_1 110.3(2) . . ?
C6_1 C1_1 C5_1 110.6(2) . . ?
C1_8 N2_1 C3_1 125.3(2) . . ?
C1_8 N2_1 C1_1 118.3(2) . . ?
C3_1 N2_1 C1_1 112.2(3) . . ?
N2_1 C3_1 C4_1 102.47(19) . . ?
N2_1 C3_1 B2_5 119.0(2) . . ?
C4_1 C3_1 B2_5 118.83(15) . . ?
N2_1 C3_1 H3_1 105.0 . . ?
C4_1 C3_1 H3_1 105.0 . . ?
B2_5 C3_1 H3_1 105.0 . . ?
C8_1 C4_1 C5_1 109.91(17) . . ?
C8_1 C4_1 C9_1 108.97(18) . . ?
C5_1 C4_1 C9_1 112.26(16) . . ?
C8_1 C4_1 C3_1 113.40(17) . . ?
C5_1 C4_1 C3_1 100.55(15) . . ?
C9_1 C4_1 C3_1 111.61(17) . . ?
C4_1 C5_1 C1_1 107.47(19) . . ?
C4_1 C5_1 H5A_1 110.2 . . ?
C1_1 C5_1 H5A_1 110.2 . . ?
C4_1 C5_1 H5B_1 110.2 . . ?
C1_1 C5_1 H5B_1 110.2 . . ?
H5A_1 C5_1 H5B_1 108.5 . . ?
C1_1 C6_1 H6A_1 109.5 . . ?
C1_1 C6_1 H6B_1 109.5 . . ?
H6A_1 C6_1 H6B_1 109.5 . . ?
C1_1 C6_1 H6C_1 109.5 . . ?
H6A_1 C6_1 H6C_1 109.5 . . ?
H6B_1 C6_1 H6C_1 109.5 . . ?
C1_1 C7_1 H7A_1 109.5 . . ?
C1_1 C7_1 H7B_1 109.5 . . ?
H7A_1 C7_1 H7B_1 109.5 . . ?
C1_1 C7_1 H7C_1 109.5 . . ?
H7A_1 C7_1 H7C_1 109.5 . . ?
H7B_1 C7_1 H7C_1 109.5 . . ?
C4_1 C8_1 H8A_1 109.5 . . ?
C4_1 C8_1 H8B_1 109.5 . . ?
H8A_1 C8_1 H8B_1 109.5 . . ?
C4_1 C8_1 H8C_1 109.5 . . ?
H8A_1 C8_1 H8C_1 109.5 . . ?
H8B_1 C8_1 H8C_1 109.5 . . ?
C4_1 C9_1 H9A_1 109.5 . . ?
C4_1 C9_1 H9B_1 109.5 . . ?
H9A_1 C9_1 H9B_1 109.5 . . ?
C4_1 C9_1 H9C_1 109.5 . . ?
H9A_1 C9_1 H9C_1 109.5 . . ?
H9B_1 C9_1 H9C_1 109.5 . . ?
C5_111 C1_111 N2_111 99(2) . . ?
C5_111 C1_111 C7_111 115.9(19) . . ?
N2_111 C1_111 C7_111 119(2) . . ?
C5_111 C1_111 C6_111 111.0(19) . . ?
N2_111 C1_111 C6_111 100.3(18) . . ?
C7_111 C1_111 C6_111 110.0(18) . . ?
C3_111 N2_111 C1_111 112(2) . . ?
C3_111 N2_111 C1_8 124(2) . . ?
C1_111 N2_111 C1_8 123.2(18) . . ?
N2_111 C3_111 C4_111 104.6(18) . . ?
N2_111 C3_111 B2_5 121.3(15) . . ?
C4_111 C3_111 B2_5 117.8(10) . . ?
N2_111 C3_111 H3_111 103.6 . . ?
C4_111 C3_111 H3_111 103.6 . . ?
B2_5 C3_111 H3_111 103.6 . . ?
C9_111 C4_111 C3_111 122.7(16) . . ?
C9_111 C4_111 C5_111 93.1(13) . . ?
C3_111 C4_111 C5_111 99.0(13) . . ?
C9_111 C4_111 C8_111 109.1(15) . . ?
C3_111 C4_111 C8_111 109.2(13) . . ?
C5_111 C4_111 C8_111 124.1(16) . . ?
C1_111 C5_111 C4_111 104.1(16) . . ?
C1_111 C5_111 H5A_111 110.9 . . ?
C4_111 C5_111 H5A_111 110.9 . . ?
C1_111 C5_111 H5B_111 110.9 . . ?
C4_111 C5_111 H5B_111 110.9 . . ?
H5A_111 C5_111 H5B_111 108.9 . . ?
C1_111 C6_111 H6A_111 109.5 . . ?
C1_111 C6_111 H6B_111 109.5 . . ?
H6A_111 C6_111 H6B_111 109.5 . . ?
C1_111 C6_111 H6C_111 109.5 . . ?
H6A_111 C6_111 H6C_111 109.5 . . ?
H6B_111 C6_111 H6C_111 109.5 . . ?
C1_111 C7_111 H7A_111 109.5 . . ?
C1_111 C7_111 H7B_111 109.5 . . ?
H7A_111 C7_111 H7B_111 109.5 . . ?
C1_111 C7_111 H7C_111 109.5 . . ?
H7A_111 C7_111 H7C_111 109.5 . . ?
H7B_111 C7_111 H7C_111 109.5 . . ?
C4_111 C8_111 H8A_111 109.5 . . ?
C4_111 C8_111 H8B_111 109.5 . . ?
H8A_111 C8_111 H8B_111 109.5 . . ?
C4_111 C8_111 H8C_111 109.5 . . ?
H8A_111 C8_111 H8C_111 109.5 . . ?
H8B_111 C8_111 H8C_111 109.5 . . ?
C4_111 C9_111 H9A_111 109.5 . . ?
C4_111 C9_111 H9B_111 109.5 . . ?
H9A_111 C9_111 H9B_111 109.5 . . ?
C4_111 C9_111 H9C_111 109.5 . . ?
H9A_111 C9_111 H9C_111 109.5 . . ?
H9B_111 C9_111 H9C_111 109.5 . . ?
C6_2 C1_2 N2_2 115.2(8) . . ?
C6_2 C1_2 C5_2 118.9(6) . . ?
N2_2 C1_2 C5_2 103.3(7) . . ?
C6_2 C1_2 C7_2 105.9(6) . . ?
N2_2 C1_2 C7_2 108.4(7) . . ?
C5_2 C1_2 C7_2 104.3(5) . . ?
C1_11 N2_2 C1_2 122.4(7) . . ?
C1_11 N2_2 C3_2 122.5(7) . . ?
C1_2 N2_2 C3_2 111.0(8) . . ?
N2_2 C3_2 C4_2 100.8(5) . . ?
N2_2 C3_2 B2_6 117.4(5) . . ?
C4_2 C3_2 B2_6 117.5(3) . . ?
N2_2 C3_2 H3_2 106.8 . . ?
C4_2 C3_2 H3_2 106.8 . . ?
B2_6 C3_2 H3_2 106.8 . . ?
C8_2 C4_2 C9_2 109.0(4) . . ?
C8_2 C4_2 C5_2 110.3(4) . . ?
C9_2 C4_2 C5_2 111.3(4) . . ?
C8_2 C4_2 C3_2 113.0(4) . . ?
C9_2 C4_2 C3_2 112.1(4) . . ?
C5_2 C4_2 C3_2 101.0(4) . . ?
C4_2 C5_2 C1_2 106.2(5) . . ?
C4_2 C5_2 H5A_2 110.5 . . ?
C1_2 C5_2 H5A_2 110.5 . . ?
C4_2 C5_2 H5B_2 110.5 . . ?
C1_2 C5_2 H5B_2 110.5 . . ?
H5A_2 C5_2 H5B_2 108.7 . . ?
C1_2 C6_2 H6A_2 109.5 . . ?
C1_2 C6_2 H6B_2 109.5 . . ?
H6A_2 C6_2 H6B_2 109.5 . . ?
C1_2 C6_2 H6C_2 109.5 . . ?
H6A_2 C6_2 H6C_2 109.5 . . ?
H6B_2 C6_2 H6C_2 109.5 . . ?
C1_2 C7_2 H7A_2 109.5 . . ?
C1_2 C7_2 H7B_2 109.5 . . ?
H7A_2 C7_2 H7B_2 109.5 . . ?
C1_2 C7_2 H7C_2 109.5 . . ?
H7A_2 C7_2 H7C_2 109.5 . . ?
H7B_2 C7_2 H7C_2 109.5 . . ?
C4_2 C8_2 H8A_2 109.5 . . ?
C4_2 C8_2 H8B_2 109.5 . . ?
H8A_2 C8_2 H8B_2 109.5 . . ?
C4_2 C8_2 H8C_2 109.5 . . ?
H8A_2 C8_2 H8C_2 109.5 . . ?
H8B_2 C8_2 H8C_2 109.5 . . ?
C4_2 C9_2 H9A_2 109.5 . . ?
C4_2 C9_2 H9B_2 109.5 . . ?
H9A_2 C9_2 H9B_2 109.5 . . ?
C4_2 C9_2 H9C_2 109.5 . . ?
H9A_2 C9_2 H9C_2 109.5 . . ?
H9B_2 C9_2 H9C_2 109.5 . . ?
C7_22 C1_22 N2_22 128.7(18) . . ?
C7_22 C1_22 C5_22 117.4(18) . . ?
N2_22 C1_22 C5_22 92.8(15) . . ?
C7_22 C1_22 C6_22 110.8(16) . . ?
N2_22 C1_22 C6_22 107.0(17) . . ?
C5_22 C1_22 C6_22 93.6(10) . . ?
C3_22 N2_22 C1_11 127(2) . . ?
C3_22 N2_22 C1_22 118.9(19) . . ?
C1_11 N2_22 C1_22 109.5(17) . . ?
N2_22 C3_22 C4_22 101.8(13) . . ?
N2_22 C3_22 B2_6 110.7(10) . . ?
C4_22 C3_22 B2_6 117.6(7) . . ?
N2_22 C3_22 H3_22 108.8 . . ?
C4_22 C3_22 H3_22 108.8 . . ?
B2_6 C3_22 H3_22 108.8 . . ?
C9_22 C4_22 C5_22 111.0(11) . . ?
C9_22 C4_22 C3_22 113.8(10) . . ?
C5_22 C4_22 C3_22 101.6(11) . . ?
C9_22 C4_22 C8_22 108.8(12) . . ?
C5_22 C4_22 C8_22 110.2(9) . . ?
C3_22 C4_22 C8_22 111.2(10) . . ?
C4_22 C5_22 C1_22 105.2(10) . . ?
C4_22 C5_22 H5A_22 110.7 . . ?
C1_22 C5_22 H5A_22 110.7 . . ?
C4_22 C5_22 H5B_22 110.7 . . ?
C1_22 C5_22 H5B_22 110.7 . . ?
H5A_22 C5_22 H5B_22 108.8 . . ?
C1_22 C6_22 H6A_22 109.5 . . ?
C1_22 C6_22 H6B_22 109.5 . . ?
H6A_22 C6_22 H6B_22 109.5 . . ?
C1_22 C6_22 H6C_22 109.5 . . ?
H6A_22 C6_22 H6C_22 109.5 . . ?
H6B_22 C6_22 H6C_22 109.5 . . ?
C1_22 C7_22 H7A_22 109.5 . . ?
C1_22 C7_22 H7B_22 109.5 . . ?
H7A_22 C7_22 H7B_22 109.5 . . ?
C1_22 C7_22 H7C_22 109.5 . . ?
H7A_22 C7_22 H7C_22 109.5 . . ?
H7B_22 C7_22 H7C_22 109.5 . . ?
C4_22 C8_22 H8A_22 109.5 . . ?
C4_22 C8_22 H8B_22 109.5 . . ?
H8A_22 C8_22 H8B_22 109.5 . . ?
C4_22 C8_22 H8C_22 109.5 . . ?
H8A_22 C8_22 H8C_22 109.5 . . ?
H8B_22 C8_22 H8C_22 109.5 . . ?
C4_22 C9_22 H9A_22 109.5 . . ?
C4_22 C9_22 H9B_22 109.5 . . ?
H9A_22 C9_22 H9B_22 109.5 . . ?
C4_22 C9_22 H9C_22 109.5 . . ?
H9A_22 C9_22 H9C_22 109.5 . . ?
H9B_22 C9_22 H9C_22 109.5 . . ?
N2_3 C1_3 C5_3 102.07(11) . . ?
N2_3 C1_3 C6_3 111.33(12) . . ?
C5_3 C1_3 C6_3 111.32(13) . . ?
N2_3 C1_3 C7_3 114.93(12) . . ?
C5_3 C1_3 C7_3 110.42(13) . . ?
C6_3 C1_3 C7_3 106.83(12) . . ?
C1_7 N2_3 C3_3 123.26(11) . . ?
C1_7 N2_3 C1_3 119.22(11) . . ?
C3_3 N2_3 C1_3 111.46(11) . . ?
N2_3 C3_3 C4_3 101.93(12) . . ?
N2_3 C3_3 B2_4 118.91(13) . . ?
C4_3 C3_3 B2_4 118.24(13) . . ?
N2_3 C3_3 H3_3 105.5 . . ?
C4_3 C3_3 H3_3 105.5 . . ?
B2_4 C3_3 H3_3 105.5 . . ?
C8_3 C4_3 C9_3 109.49(13) . . ?
C8_3 C4_3 C5_3 109.57(13) . . ?
C9_3 C4_3 C5_3 111.97(13) . . ?
C8_3 C4_3 C3_3 112.81(13) . . ?
C9_3 C4_3 C3_3 112.39(13) . . ?
C5_3 C4_3 C3_3 100.35(12) . . ?
C1_3 C5_3 C4_3 107.64(12) . . ?
C1_3 C5_3 H5A_3 110.2 . . ?
C4_3 C5_3 H5A_3 110.2 . . ?
C1_3 C5_3 H5B_3 110.2 . . ?
C4_3 C5_3 H5B_3 110.2 . . ?
H5A_3 C5_3 H5B_3 108.5 . . ?
C1_3 C6_3 H6A_3 109.5 . . ?
C1_3 C6_3 H6B_3 109.5 . . ?
H6A_3 C6_3 H6B_3 109.5 . . ?
C1_3 C6_3 H6C_3 109.5 . . ?
H6A_3 C6_3 H6C_3 109.5 . . ?
H6B_3 C6_3 H6C_3 109.5 . . ?
C1_3 C7_3 H7A_3 109.5 . . ?
C1_3 C7_3 H7B_3 109.5 . . ?
H7A_3 C7_3 H7B_3 109.5 . . ?
C1_3 C7_3 H7C_3 109.5 . . ?
H7A_3 C7_3 H7C_3 109.5 . . ?
H7B_3 C7_3 H7C_3 109.5 . . ?
C4_3 C8_3 H8A_3 109.5 . . ?
C4_3 C8_3 H8B_3 109.5 . . ?
H8A_3 C8_3 H8B_3 109.5 . . ?
C4_3 C8_3 H8C_3 109.5 . . ?
H8A_3 C8_3 H8C_3 109.5 . . ?
H8B_3 C8_3 H8C_3 109.5 . . ?
C4_3 C9_3 H9A_3 109.5 . . ?
C4_3 C9_3 H9B_3 109.5 . . ?
H9A_3 C9_3 H9B_3 109.5 . . ?
C4_3 C9_3 H9C_3 109.5 . . ?
H9A_3 C9_3 H9C_3 109.5 . . ?
H9B_3 C9_3 H9C_3 109.5 . . ?
B2_4 N1_4 C1_12 135.40(13) . . ?
B2_4 N1_4 H1_4 112.3 . . ?
C1_12 N1_4 H1_4 112.3 . . ?
N1_4 B2_4 C1_13 118.10(13) . . ?
N1_4 B2_4 C3_3 116.97(13) . . ?
C1_13 B2_4 C3_3 124.48(13) . . ?
B2_5 N1_5 C1_9 135.54(13) . . ?
B2_5 N1_5 H1_5 112.2 . . ?
C1_9 N1_5 H1_5 112.2 . . ?
N1_5 B2_5 C1_10 119.20(14) . . ?
N1_5 B2_5 C3_1 116.27(14) . . ?
C1_10 B2_5 C3_1 123.95(14) . . ?
N1_5 B2_5 C3_111 116.8(4) . . ?
C1_10 B2_5 C3_111 117.6(4) . . ?
B2_6 N1_6 C1_14 136.26(13) . . ?
B2_6 N1_6 H1_6 111.9 . . ?
C1_14 N1_6 H1_6 111.9 . . ?
N1_6 B2_6 C1_16 118.72(14) . . ?
N1_6 B2_6 C3_2 115.39(15) . . ?
C1_16 B2_6 C3_2 124.39(15) . . ?
N1_6 B2_6 C3_22 116.5(2) . . ?
C1_16 B2_6 C3_22 119.0(2) . . ?
C2_7 C1_7 C6_7 118.59(13) . . ?
C2_7 C1_7 N2_3 122.56(13) . . ?
C6_7 C1_7 N2_3 118.79(13) . . ?
C3_7 C2_7 C1_7 119.50(14) . . ?
C3_7 C2_7 C1_18 116.97(14) . . ?
C1_7 C2_7 C1_18 123.49(13) . . ?
C4_7 C3_7 C2_7 121.70(15) . . ?
C4_7 C3_7 H3_7 119.1 . . ?
C2_7 C3_7 H3_7 119.1 . . ?
C3_7 C4_7 C5_7 119.13(15) . . ?
C3_7 C4_7 H4_7 120.4 . . ?
C5_7 C4_7 H4_7 120.4 . . ?
C4_7 C5_7 C6_7 121.64(15) . . ?
C4_7 C5_7 H5_7 119.2 . . ?
C6_7 C5_7 H5_7 119.2 . . ?
C5_7 C6_7 C1_7 119.40(14) . . ?
C5_7 C6_7 C1_21 117.07(14) . . ?
C1_7 C6_7 C1_21 123.35(13) . . ?
C2_8 C1_8 C6_8 118.61(13) . . ?
C2_8 C1_8 N2_1 120.05(17) . . ?
C6_8 C1_8 N2_1 121.29(17) . . ?
C2_8 C1_8 N2_111 111.8(14) . . ?
C6_8 C1_8 N2_111 129.6(14) . . ?
C3_8 C2_8 C1_8 119.41(14) . . ?
C3_8 C2_8 C1_17 116.76(14) . . ?
C1_8 C2_8 C1_17 123.64(13) . . ?
C4_8 C3_8 C2_8 121.67(15) . . ?
C4_8 C3_8 H3_8 119.2 . . ?
C2_8 C3_8 H3_8 119.2 . . ?
C3_8 C4_8 C5_8 119.17(15) . . ?
C3_8 C4_8 H4_8 120.4 . . ?
C5_8 C4_8 H4_8 120.4 . . ?
C4_8 C5_8 C6_8 121.86(15) . . ?
C4_8 C5_8 H5_8 119.1 . . ?
C6_8 C5_8 H5_8 119.1 . . ?
C5_8 C6_8 C1_8 119.26(14) . . ?
C5_8 C6_8 C1_15 116.87(13) . . ?
C1_8 C6_8 C1_15 123.82(13) . . ?
C2_9 C1_9 C6_9 118.24(15) . . ?
C2_9 C1_9 N1_5 124.94(14) . . ?
C6_9 C1_9 N1_5 116.82(14) . . ?
C1_9 C2_9 C3_9 119.79(15) . . ?
C1_9 C2_9 H2_9 120.1 . . ?
C3_9 C2_9 H2_9 120.1 . . ?
C4_9 C3_9 C2_9 122.29(15) . . ?
C4_9 C3_9 H3_9 118.9 . . ?
C2_9 C3_9 H3_9 118.9 . . ?
C3_9 C4_9 C5_9 117.36(15) . . ?
C3_9 C4_9 C7_9 121.22(16) . . ?
C5_9 C4_9 C7_9 121.40(17) . . ?
C6_9 C5_9 C4_9 121.30(16) . . ?
C6_9 C5_9 H5_9 119.3 . . ?
C4_9 C5_9 H5_9 119.3 . . ?
C5_9 C6_9 C1_9 121.01(16) . . ?
C5_9 C6_9 H6_9 119.5 . . ?
C1_9 C6_9 H6_9 119.5 . . ?
C4_9 C7_9 H7A_9 109.5 . . ?
C4_9 C7_9 H7B_9 109.5 . . ?
H7A_9 C7_9 H7B_9 109.5 . . ?
C4_9 C7_9 H7C_9 109.5 . . ?
H7A_9 C7_9 H7C_9 109.5 . . ?
H7B_9 C7_9 H7C_9 109.5 . . ?
C2_10 C1_10 C6_10 119.50(14) . . ?
C2_10 C1_10 B2_5 120.44(13) . . ?
C6_10 C1_10 B2_5 119.80(13) . . ?
C3_10 C2_10 C1_10 120.28(14) . . ?
C3_10 C2_10 C7_10 119.00(14) . . ?
C1_10 C2_10 C7_10 120.72(13) . . ?
C4_10 C3_10 C2_10 118.74(14) . . ?
C4_10 C3_10 C8_10 120.17(14) . . ?
C2_10 C3_10 C8_10 121.09(15) . . ?
C3_10 C4_10 C5_10 122.45(14) . . ?
C3_10 C4_10 H4_10 118.8 . . ?
C5_10 C4_10 H4_10 118.8 . . ?
C4_10 C5_10 C6_10 118.74(14) . . ?
C4_10 C5_10 C9_10 120.64(15) . . ?
C6_10 C5_10 C9_10 120.61(15) . . ?
C5_10 C6_10 C1_10 120.29(14) . . ?
C5_10 C6_10 C10_10 118.85(15) . . ?
C1_10 C6_10 C10_10 120.79(14) . . ?
C2_10 C7_10 H7A_10 109.5 . . ?
C2_10 C7_10 H7B_10 109.5 . . ?
H7A_10 C7_10 H7B_10 109.5 . . ?
C2_10 C7_10 H7C_10 109.5 . . ?
H7A_10 C7_10 H7C_10 109.5 . . ?
H7B_10 C7_10 H7C_10 109.5 . . ?
C3_10 C8_10 H8A_10 109.5 . . ?
C3_10 C8_10 H8B_10 109.5 . . ?
H8A_10 C8_10 H8B_10 109.5 . . ?
C3_10 C8_10 H8C_10 109.5 . . ?
H8A_10 C8_10 H8C_10 109.5 . . ?
H8B_10 C8_10 H8C_10 109.5 . . ?
C5_10 C9_10 H9A_10 109.5 . . ?
C5_10 C9_10 H9B_10 109.5 . . ?
H9A_10 C9_10 H9B_10 109.5 . . ?
C5_10 C9_10 H9C_10 109.5 . . ?
H9A_10 C9_10 H9C_10 109.5 . . ?
H9B_10 C9_10 H9C_10 109.5 . . ?
C6_10 C10_10 H10A_10 109.5 . . ?
C6_10 C10_10 H10B_10 109.5 . . ?
H10A_10 C10_10 H10B_10 109.5 . . ?
C6_10 C10_10 H10C_10 109.5 . . ?
H10A_10 C10_10 H10C_10 109.5 . . ?
H10B_10 C10_10 H10C_10 109.5 . . ?
N2_2 C1_11 C6_11 122.0(6) . . ?
N2_2 C1_11 C2_11 118.9(6) . . ?
C6_11 C1_11 C2_11 119.09(14) . . ?
C6_11 C1_11 N2_22 120.1(12) . . ?
C2_11 C1_11 N2_22 120.5(12) . . ?
C3_11 C2_11 C1_11 119.20(15) . . ?
C3_11 C2_11 C1_20 117.16(15) . . ?
C1_11 C2_11 C1_20 123.54(14) . . ?
C4_11 C3_11 C2_11 121.59(16) . . ?
C4_11 C3_11 H3_11 119.2 . . ?
C2_11 C3_11 H3_11 119.2 . . ?
C3_11 C4_11 C5_11 119.42(15) . . ?
C3_11 C4_11 H4_11 120.3 . . ?
C5_11 C4_11 H4_11 120.3 . . ?
C4_11 C5_11 C6_11 121.58(16) . . ?
C4_11 C5_11 H5_11 119.2 . . ?
C6_11 C5_11 H5_11 119.2 . . ?
C5_11 C6_11 C1_11 119.08(15) . . ?
C5_11 C6_11 C1_19 116.95(15) . . ?
C1_11 C6_11 C1_19 123.87(14) . . ?
C6_12 C1_12 C2_12 118.16(15) . . ?
C6_12 C1_12 N1_4 124.77(14) . . ?
C2_12 C1_12 N1_4 117.06(14) . . ?
C3_12 C2_12 C1_12 121.25(16) . . ?
C3_12 C2_12 H2_12 119.4 . . ?
C1_12 C2_12 H2_12 119.4 . . ?
C2_12 C3_12 C4_12 120.99(17) . . ?
C2_12 C3_12 H3_12 119.5 . . ?
C4_12 C3_12 H3_12 119.5 . . ?
C5_12 C4_12 C3_12 117.39(16) . . ?
C5_12 C4_12 C7_12 121.35(18) . . ?
C3_12 C4_12 C7_12 121.26(18) . . ?
C4_12 C5_12 C6_12 122.28(16) . . ?
C4_12 C5_12 H5_12 118.9 . . ?
C6_12 C5_12 H5_12 118.9 . . ?
C5_12 C6_12 C1_12 119.93(16) . . ?
C5_12 C6_12 H6_12 120.0 . . ?
C1_12 C6_12 H6_12 120.0 . . ?
C4_12 C7_12 H7A_12 109.5 . . ?
C4_12 C7_12 H7B_12 109.5 . . ?
H7A_12 C7_12 H7B_12 109.5 . . ?
C4_12 C7_12 H7C_12 109.5 . . ?
H7A_12 C7_12 H7C_12 109.5 . . ?
H7B_12 C7_12 H7C_12 109.5 . . ?
C2_13 C1_13 C6_13 119.46(13) . . ?
C2_13 C1_13 B2_4 120.48(13) . . ?
C6_13 C1_13 B2_4 119.52(13) . . ?
C3_13 C2_13 C1_13 120.14(14) . . ?
C3_13 C2_13 C7_13 118.50(14) . . ?
C1_13 C2_13 C7_13 121.32(13) . . ?
C4_13 C3_13 C2_13 119.08(14) . . ?
C4_13 C3_13 C8_13 119.98(14) . . ?
C2_13 C3_13 C8_13 120.93(15) . . ?
C3_13 C4_13 C5_13 122.29(14) . . ?
C3_13 C4_13 H4_13 118.9 . . ?
C5_13 C4_13 H4_13 118.9 . . ?
C4_13 C5_13 C6_13 118.73(15) . . ?
C4_13 C5_13 C9_13 120.36(15) . . ?
C6_13 C5_13 C9_13 120.87(16) . . ?
C5_13 C6_13 C1_13 120.29(14) . . ?
C5_13 C6_13 C10_13 118.67(14) . . ?
C1_13 C6_13 C10_13 120.96(14) . . ?
C2_13 C7_13 H7A_13 109.5 . . ?
C2_13 C7_13 H7B_13 109.5 . . ?
H7A_13 C7_13 H7B_13 109.5 . . ?
C2_13 C7_13 H7C_13 109.5 . . ?
H7A_13 C7_13 H7C_13 109.5 . . ?
H7B_13 C7_13 H7C_13 109.5 . . ?
C3_13 C8_13 H8A_13 109.5 . . ?
C3_13 C8_13 H8B_13 109.5 . . ?
H8A_13 C8_13 H8B_13 109.5 . . ?
C3_13 C8_13 H8C_13 109.5 . . ?
H8A_13 C8_13 H8C_13 109.5 . . ?
H8B_13 C8_13 H8C_13 109.5 . . ?
C5_13 C9_13 H9A_13 109.5 . . ?
C5_13 C9_13 H9B_13 109.5 . . ?
H9A_13 C9_13 H9B_13 109.5 . . ?
C5_13 C9_13 H9C_13 109.5 . . ?
H9A_13 C9_13 H9C_13 109.5 . . ?
H9B_13 C9_13 H9C_13 109.5 . . ?
C6_13 C10_13 H10A_13 109.5 . . ?
C6_13 C10_13 H10B_13 109.5 . . ?
H10A_13 C10_13 H10B_13 109.5 . . ?
C6_13 C10_13 H10C_13 109.5 . . ?
H10A_13 C10_13 H10C_13 109.5 . . ?
H10B_13 C10_13 H10C_13 109.5 . . ?
C6_14 C1_14 C2_14 118.09(14) . . ?
C6_14 C1_14 N1_6 116.62(13) . . ?
C2_14 C1_14 N1_6 125.29(14) . . ?
C3_14 C2_14 C1_14 119.71(15) . . ?
C3_14 C2_14 H2_14 120.1 . . ?
C1_14 C2_14 H2_14 120.1 . . ?
C4_14 C3_14 C2_14 122.52(15) . . ?
C4_14 C3_14 H3_14 118.7 . . ?
C2_14 C3_14 H3_14 118.7 . . ?
C5_14 C4_14 C3_14 117.15(15) . . ?
C5_14 C4_14 C7_14 121.34(16) . . ?
C3_14 C4_14 C7_14 121.48(15) . . ?
C4_14 C5_14 C6_14 121.33(16) . . ?
C4_14 C5_14 H5_14 119.3 . . ?
C6_14 C5_14 H5_14 119.3 . . ?
C5_14 C6_14 C1_14 121.17(15) . . ?
C5_14 C6_14 H6_14 119.4 . . ?
C1_14 C6_14 H6_14 119.4 . . ?
C4_14 C7_14 H7A_14 109.5 . . ?
C4_14 C7_14 H7B_14 109.5 . . ?
H7A_14 C7_14 H7B_14 109.5 . . ?
C4_14 C7_14 H7C_14 109.5 . . ?
H7A_14 C7_14 H7C_14 109.5 . . ?
H7B_14 C7_14 H7C_14 109.5 . . ?
C6_8 C1_15 C3_15 110.84(13) . . ?
C6_8 C1_15 C2_15 112.14(13) . . ?
C3_15 C1_15 C2_15 109.60(13) . . ?
C6_8 C1_15 H1_15 108.0 . . ?
C3_15 C1_15 H1_15 108.0 . . ?
C2_15 C1_15 H1_15 108.0 . . ?
C1_15 C2_15 H2A_15 109.5 . . ?
C1_15 C2_15 H2B_15 109.5 . . ?
H2A_15 C2_15 H2B_15 109.5 . . ?
C1_15 C2_15 H2C_15 109.5 . . ?
H2A_15 C2_15 H2C_15 109.5 . . ?
H2B_15 C2_15 H2C_15 109.5 . . ?
C1_15 C3_15 H3A_15 109.5 . . ?
C1_15 C3_15 H3B_15 109.5 . . ?
H3A_15 C3_15 H3B_15 109.5 . . ?
C1_15 C3_15 H3C_15 109.5 . . ?
H3A_15 C3_15 H3C_15 109.5 . . ?
H3B_15 C3_15 H3C_15 109.5 . . ?
C6_16 C1_16 C2_16 119.56(13) . . ?
C6_16 C1_16 B2_6 120.43(14) . . ?
C2_16 C1_16 B2_6 119.53(14) . . ?
C3_16 C2_16 C1_16 120.45(14) . . ?
C3_16 C2_16 C7_16 119.03(14) . . ?
C1_16 C2_16 C7_16 120.49(14) . . ?
C4_16 C3_16 C2_16 118.62(14) . . ?
C4_16 C3_16 C8_16 119.83(14) . . ?
C2_16 C3_16 C8_16 121.53(15) . . ?
C5_16 C4_16 C3_16 122.50(14) . . ?
C5_16 C4_16 H4_16 118.7 . . ?
C3_16 C4_16 H4_16 118.7 . . ?
C4_16 C5_16 C6_16 118.59(14) . . ?
C4_16 C5_16 C9_16 120.20(15) . . ?
C6_16 C5_16 C9_16 121.18(16) . . ?
C1_16 C6_16 C5_16 120.27(14) . . ?
C1_16 C6_16 C10_16 121.05(15) . . ?
C5_16 C6_16 C10_16 118.58(16) . . ?
C2_16 C7_16 H7A_16 109.5 . . ?
C2_16 C7_16 H7B_16 109.5 . . ?
H7A_16 C7_16 H7B_16 109.5 . . ?
C2_16 C7_16 H7C_16 109.5 . . ?
H7A_16 C7_16 H7C_16 109.5 . . ?
H7B_16 C7_16 H7C_16 109.5 . . ?
C3_16 C8_16 H8A_16 109.5 . . ?
C3_16 C8_16 H8B_16 109.5 . . ?
H8A_16 C8_16 H8B_16 109.5 . . ?
C3_16 C8_16 H8C_16 109.5 . . ?
H8A_16 C8_16 H8C_16 109.5 . . ?
H8B_16 C8_16 H8C_16 109.5 . . ?
C5_16 C9_16 H9A_16 109.5 . . ?
C5_16 C9_16 H9B_16 109.5 . . ?
H9A_16 C9_16 H9B_16 109.5 . . ?
C5_16 C9_16 H9C_16 109.5 . . ?
H9A_16 C9_16 H9C_16 109.5 . . ?
H9B_16 C9_16 H9C_16 109.5 . . ?
C6_16 C10_16 H10A_16 109.5 . . ?
C6_16 C10_16 H10B_16 109.5 . . ?
H10A_16 C10_16 H10B_16 109.5 . . ?
C6_16 C10_16 H10C_16 109.5 . . ?
H10A_16 C10_16 H10C_16 109.5 . . ?
H10B_16 C10_16 H10C_16 109.5 . . ?
C2_8 C1_17 C2_17 112.49(12) . . ?
C2_8 C1_17 C3_17 110.15(13) . . ?
C2_17 C1_17 C3_17 108.75(13) . . ?
C2_8 C1_17 H1_17 108.5 . . ?
C2_17 C1_17 H1_17 108.5 . . ?
C3_17 C1_17 H1_17 108.5 . . ?
C1_17 C2_17 H2A_17 109.5 . . ?
C1_17 C2_17 H2B_17 109.5 . . ?
H2A_17 C2_17 H2B_17 109.5 . . ?
C1_17 C2_17 H2C_17 109.5 . . ?
H2A_17 C2_17 H2C_17 109.5 . . ?
H2B_17 C2_17 H2C_17 109.5 . . ?
C1_17 C3_17 H3A_17 109.5 . . ?
C1_17 C3_17 H3B_17 109.5 . . ?
H3A_17 C3_17 H3B_17 109.5 . . ?
C1_17 C3_17 H3C_17 109.5 . . ?
H3A_17 C3_17 H3C_17 109.5 . . ?
H3B_17 C3_17 H3C_17 109.5 . . ?
C2_7 C1_18 C2_18 111.17(13) . . ?
C2_7 C1_18 C3_18 111.98(12) . . ?
C2_18 C1_18 C3_18 109.62(13) . . ?
C2_7 C1_18 H1_18 108.0 . . ?
C2_18 C1_18 H1_18 108.0 . . ?
C3_18 C1_18 H1_18 108.0 . . ?
C1_18 C2_18 H2A_18 109.5 . . ?
C1_18 C2_18 H2B_18 109.5 . . ?
H2A_18 C2_18 H2B_18 109.5 . . ?
C1_18 C2_18 H2C_18 109.5 . . ?
H2A_18 C2_18 H2C_18 109.5 . . ?
H2B_18 C2_18 H2C_18 109.5 . . ?
C1_18 C3_18 H3A_18 109.5 . . ?
C1_18 C3_18 H3B_18 109.5 . . ?
H3A_18 C3_18 H3B_18 109.5 . . ?
C1_18 C3_18 H3C_18 109.5 . . ?
H3A_18 C3_18 H3C_18 109.5 . . ?
H3B_18 C3_18 H3C_18 109.5 . . ?
C6_11 C1_19 C2_19 110.77(14) . . ?
C6_11 C1_19 C3_19 112.27(13) . . ?
C2_19 C1_19 C3_19 109.35(14) . . ?
C6_11 C1_19 H1_19 108.1 . . ?
C2_19 C1_19 H1_19 108.1 . . ?
C3_19 C1_19 H1_19 108.1 . . ?
C1_19 C2_19 H2A_19 109.5 . . ?
C1_19 C2_19 H2B_19 109.5 . . ?
H2A_19 C2_19 H2B_19 109.5 . . ?
C1_19 C2_19 H2C_19 109.5 . . ?
H2A_19 C2_19 H2C_19 109.5 . . ?
H2B_19 C2_19 H2C_19 109.5 . . ?
C1_19 C3_19 H3A_19 109.5 . . ?
C1_19 C3_19 H3B_19 109.5 . . ?
H3A_19 C3_19 H3B_19 109.5 . . ?
C1_19 C3_19 H3C_19 109.5 . . ?
H3A_19 C3_19 H3C_19 109.5 . . ?
H3B_19 C3_19 H3C_19 109.5 . . ?
C2_11 C1_20 C3_20 112.63(13) . . ?
C2_11 C1_20 C2_20 110.66(13) . . ?
C3_20 C1_20 C2_20 108.45(14) . . ?
C2_11 C1_20 H1_20 108.3 . . ?
C3_20 C1_20 H1_20 108.3 . . ?
C2_20 C1_20 H1_20 108.3 . . ?
C1_20 C2_20 H2A_20 109.5 . . ?
C1_20 C2_20 H2B_20 109.5 . . ?
H2A_20 C2_20 H2B_20 109.5 . . ?
C1_20 C2_20 H2C_20 109.5 . . ?
H2A_20 C2_20 H2C_20 109.5 . . ?
H2B_20 C2_20 H2C_20 109.5 . . ?
C1_20 C3_20 H3A_20 109.5 . . ?
C1_20 C3_20 H3B_20 109.5 . . ?
H3A_20 C3_20 H3B_20 109.5 . . ?
C1_20 C3_20 H3C_20 109.5 . . ?
H3A_20 C3_20 H3C_20 109.5 . . ?
H3B_20 C3_20 H3C_20 109.5 . . ?
C6_7 C1_21 C2_21 110.25(13) . . ?
C6_7 C1_21 C3_21 112.23(12) . . ?
C2_21 C1_21 C3_21 108.94(13) . . ?
C6_7 C1_21 H1_21 108.4 . . ?
C2_21 C1_21 H1_21 108.4 . . ?
C3_21 C1_21 H1_21 108.4 . . ?
C1_21 C2_21 H2A_21 109.5 . . ?
C1_21 C2_21 H2B_21 109.5 . . ?
H2A_21 C2_21 H2B_21 109.5 . . ?
C1_21 C2_21 H2C_21 109.5 . . ?
H2A_21 C2_21 H2C_21 109.5 . . ?
H2B_21 C2_21 H2C_21 109.5 . . ?
C1_21 C3_21 H3A_21 109.5 . . ?
C1_21 C3_21 H3B_21 109.5 . . ?
H3A_21 C3_21 H3B_21 109.5 . . ?
C1_21 C3_21 H3C_21 109.5 . . ?
H3A_21 C3_21 H3C_21 109.5 . . ?
H3B_21 C3_21 H3C_21 109.5 . . ?

loop_
_geom_bond_atom_site_label_1
_geom_bond_atom_site_label_2
_geom_bond_distance
_geom_bond_site_symmetry_2
_geom_bond_publ_flag
C1_1 N2_1 1.509(3) . ?
C1_1 C7_1 1.531(3) . ?
C1_1 C6_1 1.532(3) . ?
C1_1 C5_1 1.538(3) . ?
N2_1 C1_8 1.431(4) . ?
N2_1 C3_1 1.466(3) . ?
C3_1 C4_1 1.555(3) . ?
C3_1 B2_5 1.625(2) . ?
C3_1 H3_1 1.0000 . ?
C4_1 C8_1 1.514(3) . ?
C4_1 C5_1 1.532(3) . ?
C4_1 C9_1 1.542(2) . ?
C5_1 H5A_1 0.9900 . ?
C5_1 H5B_1 0.9900 . ?
C6_1 H6A_1 0.9800 . ?
C6_1 H6B_1 0.9800 . ?
C6_1 H6C_1 0.9800 . ?
C7_1 H7A_1 0.9800 . ?
C7_1 H7B_1 0.9800 . ?
C7_1 H7C_1 0.9800 . ?
C8_1 H8A_1 0.9800 . ?
C8_1 H8B_1 0.9800 . ?
C8_1 H8C_1 0.9800 . ?
C9_1 H9A_1 0.9800 . ?
C9_1 H9B_1 0.9800 . ?
C9_1 H9C_1 0.9800 . ?
C1_111 C5_111 1.50(2) . ?
C1_111 N2_111 1.50(2) . ?
C1_111 C7_111 1.51(2) . ?
C1_111 C6_111 1.53(2) . ?
N2_111 C3_111 1.46(2) . ?
N2_111 C1_8 1.51(3) . ?
C3_111 C4_111 1.534(19) . ?
C3_111 B2_5 1.666(12) . ?
C3_111 H3_111 1.0000 . ?
C4_111 C9_111 1.478(17) . ?
C4_111 C5_111 1.557(19) . ?
C4_111 C8_111 1.558(17) . ?
C5_111 H5A_111 0.9900 . ?
C5_111 H5B_111 0.9900 . ?
C6_111 H6A_111 0.9800 . ?
C6_111 H6B_111 0.9800 . ?
C6_111 H6C_111 0.9800 . ?
C7_111 H7A_111 0.9800 . ?
C7_111 H7B_111 0.9800 . ?
C7_111 H7C_111 0.9800 . ?
C8_111 H8A_111 0.9800 . ?
C8_111 H8B_111 0.9800 . ?
C8_111 H8C_111 0.9800 . ?
C9_111 H9A_111 0.9800 . ?
C9_111 H9B_111 0.9800 . ?
C9_111 H9C_111 0.9800 . ?
C1_2 C6_2 1.426(11) . ?
C1_2 N2_2 1.486(15) . ?
C1_2 C5_2 1.535(11) . ?
C1_2 C7_2 1.656(8) . ?
N2_2 C1_11 1.418(11) . ?
N2_2 C3_2 1.526(8) . ?
C3_2 C4_2 1.561(8) . ?
C3_2 B2_6 1.647(3) . ?
C3_2 H3_2 1.0000 . ?
C4_2 C8_2 1.530(8) . ?
C4_2 C9_2 1.531(5) . ?
C4_2 C5_2 1.535(7) . ?
C5_2 H5A_2 0.9900 . ?
C5_2 H5B_2 0.9900 . ?
C6_2 H6A_2 0.9800 . ?
C6_2 H6B_2 0.9800 . ?
C6_2 H6C_2 0.9800 . ?
C7_2 H7A_2 0.9800 . ?
C7_2 H7B_2 0.9800 . ?
C7_2 H7C_2 0.9800 . ?
C8_2 H8A_2 0.9800 . ?
C8_2 H8B_2 0.9800 . ?
C8_2 H8C_2 0.9800 . ?
C9_2 H9A_2 0.9800 . ?
C9_2 H9B_2 0.9800 . ?
C9_2 H9C_2 0.9800 . ?
C1_22 C7_22 1.22(2) . ?
C1_22 N2_22 1.56(3) . ?
C1_22 C5_22 1.73(2) . ?
C1_22 C6_22 1.75(3) . ?
N2_22 C3_22 1.45(3) . ?
N2_22 C1_11 1.50(2) . ?
C3_22 C4_22 1.54(2) . ?
C3_22 B2_6 1.678(5) . ?
C3_22 H3_22 1.0000 . ?
C4_22 C9_22 1.525(17) . ?
C4_22 C5_22 1.542(18) . ?
C4_22 C8_22 1.550(16) . ?
C5_22 H5A_22 0.9900 . ?
C5_22 H5B_22 0.9900 . ?
C6_22 H6A_22 0.9800 . ?
C6_22 H6B_22 0.9800 . ?
C6_22 H6C_22 0.9800 . ?
C7_22 H7A_22 0.9800 . ?
C7_22 H7B_22 0.9800 . ?
C7_22 H7C_22 0.9800 . ?
C8_22 H8A_22 0.9800 . ?
C8_22 H8B_22 0.9800 . ?
C8_22 H8C_22 0.9800 . ?
C9_22 H9A_22 0.9800 . ?
C9_22 H9B_22 0.9800 . ?
C9_22 H9C_22 0.9800 . ?
C1_3 N2_3 1.5042(18) . ?
C1_3 C5_3 1.530(2) . ?
C1_3 C6_3 1.533(2) . ?
C1_3 C7_3 1.538(2) . ?
N2_3 C1_7 1.4372(18) . ?
N2_3 C3_3 1.4814(18) . ?
C3_3 C4_3 1.555(2) . ?
C3_3 B2_4 1.618(2) . ?
C3_3 H3_3 1.0000 . ?
C4_3 C8_3 1.520(2) . ?
C4_3 C9_3 1.527(2) . ?
C4_3 C5_3 1.540(2) . ?
C5_3 H5A_3 0.9900 . ?
C5_3 H5B_3 0.9900 . ?
C6_3 H6A_3 0.9800 . ?
C6_3 H6B_3 0.9800 . ?
C6_3 H6C_3 0.9800 . ?
C7_3 H7A_3 0.9800 . ?
C7_3 H7B_3 0.9800 . ?
C7_3 H7C_3 0.9800 . ?
C8_3 H8A_3 0.9800 . ?
C8_3 H8B_3 0.9800 . ?
C8_3 H8C_3 0.9800 . ?
C9_3 H9A_3 0.9800 . ?
C9_3 H9B_3 0.9800 . ?
C9_3 H9C_3 0.9800 . ?
N1_4 B2_4 1.402(2) . ?
N1_4 C1_12 1.4211(19) . ?
N1_4 H1_4 0.8800 . ?
B2_4 C1_13 1.597(2) . ?
N1_5 B2_5 1.402(2) . ?
N1_5 C1_9 1.4180(19) . ?
N1_5 H1_5 0.8800 . ?
B2_5 C1_10 1.591(2) . ?
N1_6 B2_6 1.402(2) . ?
N1_6 C1_14 1.4173(19) . ?
N1_6 H1_6 0.8800 . ?
B2_6 C1_16 1.596(2) . ?
C1_7 C2_7 1.419(2) . ?
C1_7 C6_7 1.423(2) . ?
C2_7 C3_7 1.395(2) . ?
C2_7 C1_18 1.528(2) . ?
C3_7 C4_7 1.381(2) . ?
C3_7 H3_7 0.9500 . ?
C4_7 C5_7 1.382(2) . ?
C4_7 H4_7 0.9500 . ?
C5_7 C6_7 1.396(2) . ?
C5_7 H5_7 0.9500 . ?
C6_7 C1_21 1.525(2) . ?
C1_8 C2_8 1.421(2) . ?
C1_8 C6_8 1.424(2) . ?
C2_8 C3_8 1.396(2) . ?
C2_8 C1_17 1.525(2) . ?
C3_8 C4_8 1.380(2) . ?
C3_8 H3_8 0.9500 . ?
C4_8 C5_8 1.381(2) . ?
C4_8 H4_8 0.9500 . ?
C5_8 C6_8 1.394(2) . ?
C5_8 H5_8 0.9500 . ?
C6_8 C1_15 1.522(2) . ?
C1_9 C2_9 1.393(2) . ?
C1_9 C6_9 1.396(2) . ?
C2_9 C3_9 1.397(2) . ?
C2_9 H2_9 0.9500 . ?
C3_9 C4_9 1.384(2) . ?
C3_9 H3_9 0.9500 . ?
C4_9 C5_9 1.391(3) . ?
C4_9 C7_9 1.514(2) . ?
C5_9 C6_9 1.386(2) . ?
C5_9 H5_9 0.9500 . ?
C6_9 H6_9 0.9500 . ?
C7_9 H7A_9 0.9800 . ?
C7_9 H7B_9 0.9800 . ?
C7_9 H7C_9 0.9800 . ?
C1_10 C2_10 1.406(2) . ?
C1_10 C6_10 1.406(2) . ?
C2_10 C3_10 1.404(2) . ?
C2_10 C7_10 1.510(2) . ?
C3_10 C4_10 1.386(2) . ?
C3_10 C8_10 1.508(2) . ?
C4_10 C5_10 1.388(2) . ?
C4_10 H4_10 0.9500 . ?
C5_10 C6_10 1.403(2) . ?
C5_10 C9_10 1.505(2) . ?
C6_10 C10_10 1.509(2) . ?
C7_10 H7A_10 0.9800 . ?
C7_10 H7B_10 0.9800 . ?
C7_10 H7C_10 0.9800 . ?
C8_10 H8A_10 0.9800 . ?
C8_10 H8B_10 0.9800 . ?
C8_10 H8C_10 0.9800 . ?
C9_10 H9A_10 0.9800 . ?
C9_10 H9B_10 0.9800 . ?
C9_10 H9C_10 0.9800 . ?
C10_10 H10A_10 0.9800 . ?
C10_10 H10B_10 0.9800 . ?
C10_10 H10C_10 0.9800 . ?
C1_11 C6_11 1.421(2) . ?
C1_11 C2_11 1.423(2) . ?
C2_11 C3_11 1.398(2) . ?
C2_11 C1_20 1.518(2) . ?
C3_11 C4_11 1.379(3) . ?
C3_11 H3_11 0.9500 . ?
C4_11 C5_11 1.387(3) . ?
C4_11 H4_11 0.9500 . ?
C5_11 C6_11 1.398(2) . ?
C5_11 H5_11 0.9500 . ?
C6_11 C1_19 1.522(2) . ?
C1_12 C6_12 1.391(2) . ?
C1_12 C2_12 1.391(2) . ?
C2_12 C3_12 1.383(2) . ?
C2_12 H2_12 0.9500 . ?
C3_12 C4_12 1.389(3) . ?
C3_12 H3_12 0.9500 . ?
C4_12 C5_12 1.386(3) . ?
C4_12 C7_12 1.513(3) . ?
C5_12 C6_12 1.386(2) . ?
C5_12 H5_12 0.9500 . ?
C6_12 H6_12 0.9500 . ?
C7_12 H7A_12 0.9800 . ?
C7_12 H7B_12 0.9800 . ?
C7_12 H7C_12 0.9800 . ?
C1_13 C2_13 1.408(2) . ?
C1_13 C6_13 1.412(2) . ?
C2_13 C3_13 1.401(2) . ?
C2_13 C7_13 1.511(2) . ?
C3_13 C4_13 1.388(2) . ?
C3_13 C8_13 1.508(2) . ?
C4_13 C5_13 1.389(2) . ?
C4_13 H4_13 0.9500 . ?
C5_13 C6_13 1.402(2) . ?
C5_13 C9_13 1.508(2) . ?
C6_13 C10_13 1.509(2) . ?
C7_13 H7A_13 0.9800 . ?
C7_13 H7B_13 0.9800 . ?
C7_13 H7C_13 0.9800 . ?
C8_13 H8A_13 0.9800 . ?
C8_13 H8B_13 0.9800 . ?
C8_13 H8C_13 0.9800 . ?
C9_13 H9A_13 0.9800 . ?
C9_13 H9B_13 0.9800 . ?
C9_13 H9C_13 0.9800 . ?
C10_13 H10A_13 0.9800 . ?
C10_13 H10B_13 0.9800 . ?
C10_13 H10C_13 0.9800 . ?
C1_14 C6_14 1.393(2) . ?
C1_14 C2_14 1.396(2) . ?
C2_14 C3_14 1.390(2) . ?
C2_14 H2_14 0.9500 . ?
C3_14 C4_14 1.387(2) . ?
C3_14 H3_14 0.9500 . ?
C4_14 C5_14 1.386(2) . ?
C4_14 C7_14 1.510(2) . ?
C5_14 C6_14 1.386(2) . ?
C5_14 H5_14 0.9500 . ?
C6_14 H6_14 0.9500 . ?
C7_14 H7A_14 0.9800 . ?
C7_14 H7B_14 0.9800 . ?
C7_14 H7C_14 0.9800 . ?
C1_15 C3_15 1.534(2) . ?
C1_15 C2_15 1.535(2) . ?
C1_15 H1_15 1.0000 . ?
C2_15 H2A_15 0.9800 . ?
C2_15 H2B_15 0.9800 . ?
C2_15 H2C_15 0.9800 . ?
C3_15 H3A_15 0.9800 . ?
C3_15 H3B_15 0.9800 . ?
C3_15 H3C_15 0.9800 . ?
C1_16 C6_16 1.402(2) . ?
C1_16 C2_16 1.405(2) . ?
C2_16 C3_16 1.401(2) . ?
C2_16 C7_16 1.510(2) . ?
C3_16 C4_16 1.388(2) . ?
C3_16 C8_16 1.512(2) . ?
C4_16 C5_16 1.387(2) . ?
C4_16 H4_16 0.9500 . ?
C5_16 C6_16 1.407(2) . ?
C5_16 C9_16 1.502(2) . ?
C6_16 C10_16 1.502(2) . ?
C7_16 H7A_16 0.9800 . ?
C7_16 H7B_16 0.9800 . ?
C7_16 H7C_16 0.9800 . ?
C8_16 H8A_16 0.9800 . ?
C8_16 H8B_16 0.9800 . ?
C8_16 H8C_16 0.9800 . ?
C9_16 H9A_16 0.9800 . ?
C9_16 H9B_16 0.9800 . ?
C9_16 H9C_16 0.9800 . ?
C10_16 H10A_16 0.9800 . ?
C10_16 H10B_16 0.9800 . ?
C10_16 H10C_16 0.9800 . ?
C1_17 C2_17 1.534(2) . ?
C1_17 C3_17 1.538(2) . ?
C1_17 H1_17 1.0000 . ?
C2_17 H2A_17 0.9800 . ?
C2_17 H2B_17 0.9800 . ?
C2_17 H2C_17 0.9800 . ?
C3_17 H3A_17 0.9800 . ?
C3_17 H3B_17 0.9800 . ?
C3_17 H3C_17 0.9800 . ?
C1_18 C2_18 1.533(2) . ?
C1_18 C3_18 1.538(2) . ?
C1_18 H1_18 1.0000 . ?
C2_18 H2A_18 0.9800 . ?
C2_18 H2B_18 0.9800 . ?
C2_18 H2C_18 0.9800 . ?
C3_18 H3A_18 0.9800 . ?
C3_18 H3B_18 0.9800 . ?
C3_18 H3C_18 0.9800 . ?
C1_19 C2_19 1.534(2) . ?
C1_19 C3_19 1.539(2) . ?
C1_19 H1_19 1.0000 . ?
C2_19 H2A_19 0.9800 . ?
C2_19 H2B_19 0.9800 . ?
C2_19 H2C_19 0.9800 . ?
C3_19 H3A_19 0.9800 . ?
C3_19 H3B_19 0.9800 . ?
C3_19 H3C_19 0.9800 . ?
C1_20 C3_20 1.532(2) . ?
C1_20 C2_20 1.536(2) . ?
C1_20 H1_20 1.0000 . ?
C2_20 H2A_20 0.9800 . ?
C2_20 H2B_20 0.9800 . ?
C2_20 H2C_20 0.9800 . ?
C3_20 H3A_20 0.9800 . ?
C3_20 H3B_20 0.9800 . ?
C3_20 H3C_20 0.9800 . ?
C1_21 C2_21 1.535(2) . ?
C1_21 C3_21 1.535(2) . ?
C1_21 H1_21 1.0000 . ?
C2_21 H2A_21 0.9800 . ?
C2_21 H2B_21 0.9800 . ?
C2_21 H2C_21 0.9800 . ?
C3_21 H3A_21 0.9800 . ?
C3_21 H3B_21 0.9800 . ?
C3_21 H3C_21 0.9800 . ?

loop_
_geom_torsion_atom_site_label_1
_geom_torsion_atom_site_label_2
_geom_torsion_atom_site_label_3
_geom_torsion_atom_site_label_4
_geom_torsion
_geom_torsion_site_symmetry_1
_geom_torsion_site_symmetry_2
_geom_torsion_site_symmetry_3
_geom_torsion_site_symmetry_4
_geom_torsion_publ_flag
C7_1 C1_1 N2_1 C1_8 44.6(3) . . . . ?
C6_1 C1_1 N2_1 C1_8 -78.6(3) . . . . ?
C5_1 C1_1 N2_1 C1_8 163.2(2) . . . . ?
C7_1 C1_1 N2_1 C3_1 -113.7(2) . . . . ?
C6_1 C1_1 N2_1 C3_1 123.1(2) . . . . ?
C5_1 C1_1 N2_1 C3_1 4.9(3) . . . . ?
C1_8 N2_1 C3_1 C4_1 175.8(2) . . . . ?
C1_1 N2_1 C3_1 C4_1 -27.7(3) . . . . ?
C1_8 N2_1 C3_1 B2_5 42.3(3) . . . . ?
C1_1 N2_1 C3_1 B2_5 -161.13(19) . . . . ?
N2_1 C3_1 C4_1 C8_1 155.4(2) . . . . ?
B2_5 C3_1 C4_1 C8_1 -71.1(2) . . . . ?
N2_1 C3_1 C4_1 C5_1 38.1(2) . . . . ?
B2_5 C3_1 C4_1 C5_1 171.69(14) . . . . ?
N2_1 C3_1 C4_1 C9_1 -81.1(2) . . . . ?
B2_5 C3_1 C4_1 C9_1 52.5(2) . . . . ?
C8_1 C4_1 C5_1 C1_1 -156.77(19) . . . . ?
C9_1 C4_1 C5_1 C1_1 81.8(2) . . . . ?
C3_1 C4_1 C5_1 C1_1 -36.96(19) . . . . ?
N2_1 C1_1 C5_1 C4_1 20.8(2) . . . . ?
C7_1 C1_1 C5_1 C4_1 142.2(2) . . . . ?
C6_1 C1_1 C5_1 C4_1 -98.9(2) . . . . ?
C5_111 C1_111 N2_111 C3_111 22(3) . . . . ?
C7_111 C1_111 N2_111 C3_111 -105(2) . . . . ?
C6_111 C1_111 N2_111 C3_111 135(2) . . . . ?
C5_111 C1_111 N2_111 C1_8 -169(2) . . . . ?
C7_111 C1_111 N2_111 C1_8 64(3) . . . . ?
C6_111 C1_111 N2_111 C1_8 -56(3) . . . . ?
C1_111 N2_111 C3_111 C4_111 6(3) . . . . ?
C1_8 N2_111 C3_111 C4_111 -162(2) . . . . ?
C1_111 N2_111 C3_111 B2_5 142.6(17) . . . . ?
C1_8 N2_111 C3_111 B2_5 -26(4) . . . . ?
N2_111 C3_111 C4_111 C9_111 -130(2) . . . . ?
B2_5 C3_111 C4_111 C9_111 91.7(17) . . . . ?
N2_111 C3_111 C4_111 C5_111 -30.8(19) . . . . ?
B2_5 C3_111 C4_111 C5_111 -168.8(10) . . . . ?
N2_111 C3_111 C4_111 C8_111 100(2) . . . . ?
B2_5 C3_111 C4_111 C8_111 -37.8(18) . . . . ?
N2_111 C1_111 C5_111 C4_111 -41(2) . . . . ?
C7_111 C1_111 C5_111 C4_111 88(2) . . . . ?
C6_111 C1_111 C5_111 C4_111 -146.1(19) . . . . ?
C9_111 C4_111 C5_111 C1_111 169.6(15) . . . . ?
C3_111 C4_111 C5_111 C1_111 45.8(17) . . . . ?
C8_111 C4_111 C5_111 C1_111 -75(2) . . . . ?
C6_2 C1_2 N2_2 C1_11 -67.4(13) . . . . ?
C5_2 C1_2 N2_2 C1_11 161.2(9) . . . . ?
C7_2 C1_2 N2_2 C1_11 50.9(12) . . . . ?
C6_2 C1_2 N2_2 C3_2 134.8(7) . . . . ?
C5_2 C1_2 N2_2 C3_2 3.4(10) . . . . ?
C7_2 C1_2 N2_2 C3_2 -106.8(9) . . . . ?
C1_11 N2_2 C3_2 C4_2 174.7(9) . . . . ?
C1_2 N2_2 C3_2 C4_2 -27.5(9) . . . . ?
C1_11 N2_2 C3_2 B2_6 45.8(12) . . . . ?
C1_2 N2_2 C3_2 B2_6 -156.4(6) . . . . ?
N2_2 C3_2 C4_2 C8_2 157.4(6) . . . . ?
B2_6 C3_2 C4_2 C8_2 -73.7(4) . . . . ?
N2_2 C3_2 C4_2 C9_2 -78.9(7) . . . . ?
B2_6 C3_2 C4_2 C9_2 50.0(5) . . . . ?
N2_2 C3_2 C4_2 C5_2 39.7(6) . . . . ?
B2_6 C3_2 C4_2 C5_2 168.5(2) . . . . ?
C8_2 C4_2 C5_2 C1_2 -159.6(4) . . . . ?
C9_2 C4_2 C5_2 C1_2 79.4(6) . . . . ?
C3_2 C4_2 C5_2 C1_2 -39.8(5) . . . . ?
C6_2 C1_2 C5_2 C4_2 -106.1(7) . . . . ?
N2_2 C1_2 C5_2 C4_2 23.0(7) . . . . ?
C7_2 C1_2 C5_2 C4_2 136.3(5) . . . . ?
C7_22 C1_22 N2_22 C3_22 -129(3) . . . . ?
C5_22 C1_22 N2_22 C3_22 0(2) . . . . ?
C6_22 C1_22 N2_22 C3_22 95(2) . . . . ?
C7_22 C1_22 N2_22 C1_11 72(3) . . . . ?
C5_22 C1_22 N2_22 C1_11 -158.7(17) . . . . ?
C6_22 C1_22 N2_22 C1_11 -64(2) . . . . ?
C1_11 N2_22 C3_22 C4_22 -179(2) . . . . ?
C1_22 N2_22 C3_22 C4_22 26(2) . . . . ?
C1_11 N2_22 C3_22 B2_6 -54(2) . . . . ?
C1_22 N2_22 C3_22 B2_6 151.8(16) . . . . ?
N2_22 C3_22 C4_22 C9_22 -160.9(14) . . . . ?
B2_6 C3_22 C4_22 C9_22 78.1(11) . . . . ?
N2_22 C3_22 C4_22 C5_22 -41.5(13) . . . . ?
B2_6 C3_22 C4_22 C5_22 -162.5(5) . . . . ?
N2_22 C3_22 C4_22 C8_22 75.8(14) . . . . ?
B2_6 C3_22 C4_22 C8_22 -45.2(12) . . . . ?
C9_22 C4_22 C5_22 C1_22 164.6(11) . . . . ?
C3_22 C4_22 C5_22 C1_22 43.2(11) . . . . ?
C8_22 C4_22 C5_22 C1_22 -74.8(14) . . . . ?
C7_22 C1_22 C5_22 C4_22 110.6(17) . . . . ?
N2_22 C1_22 C5_22 C4_22 -26.4(15) . . . . ?
C6_22 C1_22 C5_22 C4_22 -133.6(11) . . . . ?
C5_3 C1_3 N2_3 C1_7 161.43(13) . . . . ?
C6_3 C1_3 N2_3 C1_7 -79.72(16) . . . . ?
C7_3 C1_3 N2_3 C1_7 41.90(18) . . . . ?
C5_3 C1_3 N2_3 C3_3 7.92(16) . . . . ?
C6_3 C1_3 N2_3 C3_3 126.78(14) . . . . ?
C7_3 C1_3 N2_3 C3_3 -111.61(14) . . . . ?
C1_7 N2_3 C3_3 C4_3 177.27(13) . . . . ?
C1_3 N2_3 C3_3 C4_3 -30.48(15) . . . . ?
C1_7 N2_3 C3_3 B2_4 45.3(2) . . . . ?
C1_3 N2_3 C3_3 B2_4 -162.48(13) . . . . ?
N2_3 C3_3 C4_3 C8_3 155.74(13) . . . . ?
B2_4 C3_3 C4_3 C8_3 -71.86(18) . . . . ?
N2_3 C3_3 C4_3 C9_3 -79.88(15) . . . . ?
B2_4 C3_3 C4_3 C9_3 52.52(18) . . . . ?
N2_3 C3_3 C4_3 C5_3 39.24(14) . . . . ?
B2_4 C3_3 C4_3 C5_3 171.63(13) . . . . ?
N2_3 C1_3 C5_3 C4_3 18.55(15) . . . . ?
C6_3 C1_3 C5_3 C4_3 -100.31(15) . . . . ?
C7_3 C1_3 C5_3 C4_3 141.21(13) . . . . ?
C8_3 C4_3 C5_3 C1_3 -155.29(13) . . . . ?
C9_3 C4_3 C5_3 C1_3 83.02(16) . . . . ?
C3_3 C4_3 C5_3 C1_3 -36.40(15) . . . . ?
C1_12 N1_4 B2_4 C1_13 0.0(3) . . . . ?
C1_12 N1_4 B2_4 C3_3 -172.60(15) . . . . ?
N2_3 C3_3 B2_4 N1_4 -37.5(2) . . . . ?
C4_3 C3_3 B2_4 N1_4 -161.90(13) . . . . ?
N2_3 C3_3 B2_4 C1_13 150.36(14) . . . . ?
C4_3 C3_3 B2_4 C1_13 26.0(2) . . . . ?
C1_9 N1_5 B2_5 C1_10 0.8(3) . . . . ?
C1_9 N1_5 B2_5 C3_1 -170.84(15) . . . . ?
C1_9 N1_5 B2_5 C3_111 152.2(5) . . . . ?
N2_1 C3_1 B2_5 N1_5 -37.2(2) . . . . ?
C4_1 C3_1 B2_5 N1_5 -163.22(15) . . . . ?
N2_1 C3_1 B2_5 C1_10 151.56(18) . . . . ?
C4_1 C3_1 B2_5 C1_10 25.6(2) . . . . ?
N2_111 C3_111 B2_5 N1_5 36(2) . . . . ?
C4_111 C3_111 B2_5 N1_5 166.4(10) . . . . ?
N2_111 C3_111 B2_5 C1_10 -172.5(18) . . . . ?
C4_111 C3_111 B2_5 C1_10 -41.7(13) . . . . ?
C1_14 N1_6 B2_6 C1_16 -2.4(3) . . . . ?
C1_14 N1_6 B2_6 C3_2 -169.00(16) . . . . ?
C1_14 N1_6 B2_6 C3_22 150.6(2) . . . . ?
N2_2 C3_2 B2_6 N1_6 -40.6(6) . . . . ?
C4_2 C3_2 B2_6 N1_6 -161.1(3) . . . . ?
N2_2 C3_2 B2_6 C1_16 153.6(5) . . . . ?
C4_2 C3_2 B2_6 C1_16 33.1(4) . . . . ?
N2_22 C3_22 B2_6 N1_6 46.3(13) . . . . ?
C4_22 C3_22 B2_6 N1_6 162.6(6) . . . . ?
N2_22 C3_22 B2_6 C1_16 -160.9(13) . . . . ?
C4_22 C3_22 B2_6 C1_16 -44.6(7) . . . . ?
C3_3 N2_3 C1_7 C2_7 62.95(19) . . . . ?
C1_3 N2_3 C1_7 C2_7 -87.28(16) . . . . ?
C3_3 N2_3 C1_7 C6_7 -114.28(16) . . . . ?
C1_3 N2_3 C1_7 C6_7 95.49(16) . . . . ?
C6_7 C1_7 C2_7 C3_7 -0.1(2) . . . . ?
N2_3 C1_7 C2_7 C3_7 -177.30(13) . . . . ?
C6_7 C1_7 C2_7 C1_18 177.23(13) . . . . ?
N2_3 C1_7 C2_7 C1_18 0.0(2) . . . . ?
C1_7 C2_7 C3_7 C4_7 -1.1(2) . . . . ?
C1_18 C2_7 C3_7 C4_7 -178.54(14) . . . . ?
C2_7 C3_7 C4_7 C5_7 0.7(2) . . . . ?
C3_7 C4_7 C5_7 C6_7 0.8(2) . . . . ?
C4_7 C5_7 C6_7 C1_7 -2.0(2) . . . . ?
C4_7 C5_7 C6_7 C1_21 173.44(14) . . . . ?
C2_7 C1_7 C6_7 C5_7 1.5(2) . . . . ?
N2_3 C1_7 C6_7 C5_7 178.87(13) . . . . ?
C2_7 C1_7 C6_7 C1_21 -173.56(13) . . . . ?
N2_3 C1_7 C6_7 C1_21 3.8(2) . . . . ?
C3_1 N2_1 C1_8 C2_8 -112.1(3) . . . . ?
C1_1 N2_1 C1_8 C2_8 92.7(3) . . . . ?
C3_1 N2_1 C1_8 C6_8 65.5(3) . . . . ?
C1_1 N2_1 C1_8 C6_8 -89.8(3) . . . . ?
C3_111 N2_111 C1_8 C2_8 -84(3) . . . . ?
C1_111 N2_111 C1_8 C2_8 109(3) . . . . ?
C3_111 N2_111 C1_8 C6_8 96(3) . . . . ?
C1_111 N2_111 C1_8 C6_8 -71(3) . . . . ?
C6_8 C1_8 C2_8 C3_8 1.8(2) . . . . ?
N2_1 C1_8 C2_8 C3_8 179.43(17) . . . . ?
N2_111 C1_8 C2_8 C3_8 -178.2(10) . . . . ?
C6_8 C1_8 C2_8 C1_17 -173.01(13) . . . . ?
N2_1 C1_8 C2_8 C1_17 4.6(2) . . . . ?
N2_111 C1_8 C2_8 C1_17 7.0(11) . . . . ?
C1_8 C2_8 C3_8 C4_8 -1.1(2) . . . . ?
C1_17 C2_8 C3_8 C4_8 174.04(14) . . . . ?
C2_8 C3_8 C4_8 C5_8 -0.2(2) . . . . ?
C3_8 C4_8 C5_8 C6_8 0.7(2) . . . . ?
C4_8 C5_8 C6_8 C1_8 0.0(2) . . . . ?
C4_8 C5_8 C6_8 C1_15 -177.52(14) . . . . ?
C2_8 C1_8 C6_8 C5_8 -1.3(2) . . . . ?
N2_1 C1_8 C6_8 C5_8 -178.83(17) . . . . ?
N2_111 C1_8 C6_8 C5_8 178.7(13) . . . . ?
C2_8 C1_8 C6_8 C1_15 176.05(13) . . . . ?
N2_1 C1_8 C6_8 C1_15 -1.5(2) . . . . ?
N2_111 C1_8 C6_8 C1_15 -4.0(13) . . . . ?
B2_5 N1_5 C1_9 C2_9 8.7(3) . . . . ?
B2_5 N1_5 C1_9 C6_9 -171.91(17) . . . . ?
C6_9 C1_9 C2_9 C3_9 0.6(2) . . . . ?
N1_5 C1_9 C2_9 C3_9 -179.99(14) . . . . ?
C1_9 C2_9 C3_9 C4_9 -0.2(3) . . . . ?
C2_9 C3_9 C4_9 C5_9 -0.2(3) . . . . ?
C2_9 C3_9 C4_9 C7_9 178.45(17) . . . . ?
C3_9 C4_9 C5_9 C6_9 0.1(3) . . . . ?
C7_9 C4_9 C5_9 C6_9 -178.56(19) . . . . ?
C4_9 C5_9 C6_9 C1_9 0.4(3) . . . . ?
C2_9 C1_9 C6_9 C5_9 -0.8(3) . . . . ?
N1_5 C1_9 C6_9 C5_9 179.82(16) . . . . ?
N1_5 B2_5 C1_10 C2_10 -93.49(18) . . . . ?
C3_1 B2_5 C1_10 C2_10 77.47(19) . . . . ?
C3_111 B2_5 C1_10 C2_10 115.4(5) . . . . ?
N1_5 B2_5 C1_10 C6_10 80.63(19) . . . . ?
C3_1 B2_5 C1_10 C6_10 -108.41(18) . . . . ?
C3_111 B2_5 C1_10 C6_10 -70.5(5) . . . . ?
C6_10 C1_10 C2_10 C3_10 0.6(2) . . . . ?
B2_5 C1_10 C2_10 C3_10 174.73(14) . . . . ?
C6_10 C1_10 C2_10 C7_10 -178.54(14) . . . . ?
B2_5 C1_10 C2_10 C7_10 -4.4(2) . . . . ?
C1_10 C2_10 C3_10 C4_10 -1.0(2) . . . . ?
C7_10 C2_10 C3_10 C4_10 178.14(14) . . . . ?
C1_10 C2_10 C3_10 C8_10 179.41(14) . . . . ?
C7_10 C2_10 C3_10 C8_10 -1.4(2) . . . . ?
C2_10 C3_10 C4_10 C5_10 0.3(2) . . . . ?
C8_10 C3_10 C4_10 C5_10 179.88(15) . . . . ?
C3_10 C4_10 C5_10 C6_10 0.8(2) . . . . ?
C3_10 C4_10 C5_10 C9_10 -177.70(15) . . . . ?
C4_10 C5_10 C6_10 C1_10 -1.2(2) . . . . ?
C9_10 C5_10 C6_10 C1_10 177.28(14) . . . . ?
C4_10 C5_10 C6_10 C10_10 -178.27(14) . . . . ?
C9_10 C5_10 C6_10 C10_10 0.3(2) . . . . ?
C2_10 C1_10 C6_10 C5_10 0.5(2) . . . . ?
B2_5 C1_10 C6_10 C5_10 -173.63(14) . . . . ?
C2_10 C1_10 C6_10 C10_10 177.52(14) . . . . ?
B2_5 C1_10 C6_10 C10_10 3.3(2) . . . . ?
C1_2 N2_2 C1_11 C6_11 -89.6(10) . . . . ?
C3_2 N2_2 C1_11 C6_11 65.7(11) . . . . ?
C1_2 N2_2 C1_11 C2_11 90.5(11) . . . . ?
C3_2 N2_2 C1_11 C2_11 -114.2(9) . . . . ?
C3_22 N2_22 C1_11 C6_11 117(2) . . . . ?
C1_22 N2_22 C1_11 C6_11 -86.6(17) . . . . ?
C3_22 N2_22 C1_11 C2_11 -57(2) . . . . ?
C1_22 N2_22 C1_11 C2_11 99.2(18) . . . . ?
N2_2 C1_11 C2_11 C3_11 -177.6(4) . . . . ?
C6_11 C1_11 C2_11 C3_11 2.6(2) . . . . ?
N2_22 C1_11 C2_11 C3_11 176.8(10) . . . . ?
N2_2 C1_11 C2_11 C1_20 6.2(5) . . . . ?
C6_11 C1_11 C2_11 C1_20 -173.62(13) . . . . ?
N2_22 C1_11 C2_11 C1_20 0.6(10) . . . . ?
C1_11 C2_11 C3_11 C4_11 -1.8(2) . . . . ?
C1_20 C2_11 C3_11 C4_11 174.67(14) . . . . ?
C2_11 C3_11 C4_11 C5_11 0.1(2) . . . . ?
C3_11 C4_11 C5_11 C6_11 0.7(2) . . . . ?
C4_11 C5_11 C6_11 C1_11 0.1(2) . . . . ?
C4_11 C5_11 C6_11 C1_19 -176.39(14) . . . . ?
N2_2 C1_11 C6_11 C5_11 178.4(5) . . . . ?
C2_11 C1_11 C6_11 C5_11 -1.8(2) . . . . ?
N2_22 C1_11 C6_11 C5_11 -176.0(10) . . . . ?
N2_2 C1_11 C6_11 C1_19 -5.4(5) . . . . ?
C2_11 C1_11 C6_11 C1_19 174.49(13) . . . . ?
N2_22 C1_11 C6_11 C1_19 0.3(10) . . . . ?
B2_4 N1_4 C1_12 C6_12 11.5(3) . . . . ?
B2_4 N1_4 C1_12 C2_12 -169.44(17) . . . . ?
C6_12 C1_12 C2_12 C3_12 -0.5(3) . . . . ?
N1_4 C1_12 C2_12 C3_12 -179.65(16) . . . . ?
C1_12 C2_12 C3_12 C4_12 -0.1(3) . . . . ?
C2_12 C3_12 C4_12 C5_12 0.6(3) . . . . ?
C2_12 C3_12 C4_12 C7_12 -179.1(2) . . . . ?
C3_12 C4_12 C5_12 C6_12 -0.5(3) . . . . ?
C7_12 C4_12 C5_12 C6_12 179.2(2) . . . . ?
C4_12 C5_12 C6_12 C1_12 -0.1(3) . . . . ?
C2_12 C1_12 C6_12 C5_12 0.6(3) . . . . ?
N1_4 C1_12 C6_12 C5_12 179.68(16) . . . . ?
N1_4 B2_4 C1_13 C2_13 -93.89(18) . . . . ?
C3_3 B2_4 C1_13 C2_13 78.14(19) . . . . ?
N1_4 B2_4 C1_13 C6_13 77.65(18) . . . . ?
C3_3 B2_4 C1_13 C6_13 -110.32(17) . . . . ?
C6_13 C1_13 C2_13 C3_13 -1.0(2) . . . . ?
B2_4 C1_13 C2_13 C3_13 170.58(14) . . . . ?
C6_13 C1_13 C2_13 C7_13 -178.35(13) . . . . ?
B2_4 C1_13 C2_13 C7_13 -6.8(2) . . . . ?
C1_13 C2_13 C3_13 C4_13 0.0(2) . . . . ?
C7_13 C2_13 C3_13 C4_13 177.51(14) . . . . ?
C1_13 C2_13 C3_13 C8_13 -178.76(14) . . . . ?
C7_13 C2_13 C3_13 C8_13 -1.3(2) . . . . ?
C2_13 C3_13 C4_13 C5_13 0.4(2) . . . . ?
C8_13 C3_13 C4_13 C5_13 179.19(15) . . . . ?
C3_13 C4_13 C5_13 C6_13 0.1(2) . . . . ?
C3_13 C4_13 C5_13 C9_13 -177.78(15) . . . . ?
C4_13 C5_13 C6_13 C1_13 -1.1(2) . . . . ?
C9_13 C5_13 C6_13 C1_13 176.84(14) . . . . ?
C4_13 C5_13 C6_13 C10_13 -177.82(15) . . . . ?
C9_13 C5_13 C6_13 C10_13 0.1(2) . . . . ?
C2_13 C1_13 C6_13 C5_13 1.5(2) . . . . ?
B2_4 C1_13 C6_13 C5_13 -170.13(14) . . . . ?
C2_13 C1_13 C6_13 C10_13 178.16(14) . . . . ?
B2_4 C1_13 C6_13 C10_13 6.5(2) . . . . ?
B2_6 N1_6 C1_14 C6_14 -172.71(19) . . . . ?
B2_6 N1_6 C1_14 C2_14 7.2(3) . . . . ?
C6_14 C1_14 C2_14 C3_14 1.5(2) . . . . ?
N1_6 C1_14 C2_14 C3_14 -178.46(14) . . . . ?
C1_14 C2_14 C3_14 C4_14 -0.4(2) . . . . ?
C2_14 C3_14 C4_14 C5_14 -0.7(3) . . . . ?
C2_14 C3_14 C4_14 C7_14 177.45(17) . . . . ?
C3_14 C4_14 C5_14 C6_14 0.6(3) . . . . ?
C7_14 C4_14 C5_14 C6_14 -177.50(18) . . . . ?
C4_14 C5_14 C6_14 C1_14 0.5(3) . . . . ?
C2_14 C1_14 C6_14 C5_14 -1.5(3) . . . . ?
N1_6 C1_14 C6_14 C5_14 178.41(16) . . . . ?
C5_8 C6_8 C1_15 C3_15 67.36(17) . . . . ?
C1_8 C6_8 C1_15 C3_15 -110.02(16) . . . . ?
C5_8 C6_8 C1_15 C2_15 -55.49(18) . . . . ?
C1_8 C6_8 C1_15 C2_15 127.13(15) . . . . ?
N1_6 B2_6 C1_16 C6_16 83.1(2) . . . . ?
C3_2 B2_6 C1_16 C6_16 -111.6(2) . . . . ?
C3_22 B2_6 C1_16 C6_16 -69.2(3) . . . . ?
N1_6 B2_6 C1_16 C2_16 -88.9(2) . . . . ?
C3_2 B2_6 C1_16 C2_16 76.4(2) . . . . ?
C3_22 B2_6 C1_16 C2_16 118.8(2) . . . . ?
C6_16 C1_16 C2_16 C3_16 0.1(2) . . . . ?
B2_6 C1_16 C2_16 C3_16 172.17(14) . . . . ?
C6_16 C1_16 C2_16 C7_16 -177.82(14) . . . . ?
B2_6 C1_16 C2_16 C7_16 -5.7(2) . . . . ?
C1_16 C2_16 C3_16 C4_16 0.4(2) . . . . ?
C7_16 C2_16 C3_16 C4_16 178.37(14) . . . . ?
C1_16 C2_16 C3_16 C8_16 -177.83(14) . . . . ?
C7_16 C2_16 C3_16 C8_16 0.1(2) . . . . ?
C2_16 C3_16 C4_16 C5_16 -0.7(2) . . . . ?
C8_16 C3_16 C4_16 C5_16 177.62(15) . . . . ?
C3_16 C4_16 C5_16 C6_16 0.4(2) . . . . ?
C3_16 C4_16 C5_16 C9_16 -177.66(15) . . . . ?
C2_16 C1_16 C6_16 C5_16 -0.4(2) . . . . ?
B2_6 C1_16 C6_16 C5_16 -172.40(14) . . . . ?
C2_16 C1_16 C6_16 C10_16 176.05(15) . . . . ?
B2_6 C1_16 C6_16 C10_16 4.0(2) . . . . ?
C4_16 C5_16 C6_16 C1_16 0.2(2) . . . . ?
C9_16 C5_16 C6_16 C1_16 178.18(14) . . . . ?
C4_16 C5_16 C6_16 C10_16 -176.36(15) . . . . ?
C9_16 C5_16 C6_16 C10_16 1.7(2) . . . . ?
C3_8 C2_8 C1_17 C2_17 58.42(18) . . . . ?
C1_8 C2_8 C1_17 C2_17 -126.61(15) . . . . ?
C3_8 C2_8 C1_17 C3_17 -63.08(17) . . . . ?
C1_8 C2_8 C1_17 C3_17 111.89(16) . . . . ?
C3_7 C2_7 C1_18 C2_18 68.27(17) . . . . ?
C1_7 C2_7 C1_18 C2_18 -109.08(16) . . . . ?
C3_7 C2_7 C1_18 C3_18 -54.72(18) . . . . ?
C1_7 C2_7 C1_18 C3_18 127.92(15) . . . . ?
C5_11 C6_11 C1_19 C2_19 66.66(18) . . . . ?
C1_11 C6_11 C1_19 C2_19 -109.70(17) . . . . ?
C5_11 C6_11 C1_19 C3_19 -55.91(18) . . . . ?
C1_11 C6_11 C1_19 C3_19 127.74(16) . . . . ?
C3_11 C2_11 C1_20 C3_20 54.00(19) . . . . ?
C1_11 C2_11 C1_20 C3_20 -129.73(15) . . . . ?
C3_11 C2_11 C1_20 C2_20 -67.58(17) . . . . ?
C1_11 C2_11 C1_20 C2_20 108.69(16) . . . . ?
C5_7 C6_7 C1_21 C2_21 -62.29(17) . . . . ?
C1_7 C6_7 C1_21 C2_21 112.90(16) . . . . ?
C5_7 C6_7 C1_21 C3_21 59.34(18) . . . . ?
C1_7 C6_7 C1_21 C3_21 -125.46(15) . . . . ?

loop_
_twin_individual_id
_twin_individual_mass_fraction_refined
_oxdiff_twin_reflns_isolated
_oxdiff_twin_reflns_overlapped
_twin_individual_twin_lattice_type
_twin_individual_twin_matrix_11
_twin_individual_twin_matrix_12
_twin_individual_twin_matrix_13
_twin_individual_twin_matrix_21
_twin_individual_twin_matrix_22
_twin_individual_twin_matrix_23
_twin_individual_twin_matrix_31
_twin_individual_twin_matrix_32
_twin_individual_twin_matrix_33
1 0.5590 28236 49789 ref 1.0000 0.0000 0.0000 0.0000 1.0000 0.0000 0.0000 0.0000 1.0000
2 0.4410 28234 49789 nmt -1.0006 0.0001 -0.0002 -0.0050 -1.0002 0.0014 -0.5010 -0.0449 1.0000
